data_4003416
loop_
_publ_author_name
'Etherington, Marc K.'
'Kukhta, Nadzeya A.'
'Higginbotham, Heather F.'
'Danos, Andrew'
'Bismillah, Aisha N.'
'Graves, David R.'
'McGonigal, Paul R.'
'Haase, Nils'
'Morherr, Antonia'
'Batsanov, Andrei S.'
'Pflumm, Christof'
'Bhalla, Vandana'
'Bryce, Martin R.'
'Monkman, Andrew P.'

_publ_section_title
;
 Persistent Dimer Emission in Thermally Activated Delayed Fluorescence
 Materials.
;
_journal_issue 17
_journal_name_full 'The journal of physical chemistry. C, Nanomaterials and interfaces'
_journal_page_first 11109
_journal_page_last 11117
_journal_paper_doi 10.1021/acs.jpcc.9b01458
_journal_volume 123
_journal_year 2019
_chemical_formula_moiety 'C56 H32 N6, 1.8(C2 H3 N)'
_chemical_formula_sum 'C59.6 H37.4 N7.8'
_chemical_formula_weight 862.43
_chemical_name_systematic '1,2,3,5-tetrakis(carbazol-9-yl)-4,6-dicyanobenzene, acetonitrile solvate'
_space_group_crystal_system monoclinic
_space_group_IT_number 15
_space_group_name_Hall '-C 2yc'
_space_group_name_H-M_alt 'C 1 2/c 1'
_atom_sites_solution_hydrogens mixed
_atom_sites_solution_primary dual
_atom_sites_solution_secondary difmap
_audit_creation_date 2018-10-14
_audit_creation_method
;
Olex2 1.2-beta
(compiled 2018.05.29 svn.r3508 for OlexSys, GUI svn.r5506)
;
_cell_angle_alpha 90
_cell_angle_beta 94.086(2)
_cell_angle_gamma 90
_cell_formula_units_Z 24
_cell_length_a 70.128(3)
_cell_length_b 21.4702(8)
_cell_length_c 18.5758(7)
_cell_measurement_reflns_used 9424
_cell_measurement_temperature 120(2)
_cell_measurement_theta_max 51.58
_cell_measurement_theta_min 2.53
_cell_volume 27897.8(19)
_computing_cell_refinement 'SAINT v8.38A (Bruker, 2016)'
_computing_data_collection 'APEX3 v.2016.1-0 (Bruker, 2016)'
_computing_data_reduction 'SAINT v8.38A (Bruker, 2016)'
_computing_molecular_graphics 'Olex2 (Dolomanov et al., 2009)'
_computing_publication_material 'Olex2 (Dolomanov et al., 2009)'
_computing_structure_refinement 'ShelXL 2018/3 multi-CPU (Sheldrick, 2015a)'
_computing_structure_solution 'ShelXT 2018/2 (Sheldrick, 2015)'
_diffrn_ambient_temperature 120
_diffrn_detector_area_resol_mean 10.4
_diffrn_detector_type 'Bruker PHOTON 100 CMOS'
_diffrn_measured_fraction_theta_full 0.995
_diffrn_measured_fraction_theta_max 0.859
_diffrn_measurement_device '3-circle area detector diffractometer'
_diffrn_measurement_device_type 'Bruker D8 Venture'
_diffrn_measurement_method \w-scan
_diffrn_radiation_monochromator 'focusing mirrors'
_diffrn_radiation_probe x-ray
_diffrn_radiation_type CuK\a
_diffrn_radiation_wavelength 1.54184
_diffrn_reflns_av_R_equivalents 0.1930
_diffrn_reflns_av_unetI/netI 0.1865
_diffrn_reflns_Laue_measured_fraction_full 0.995
_diffrn_reflns_Laue_measured_fraction_max 0.859
_diffrn_reflns_limit_h_max 75
_diffrn_reflns_limit_h_min -69
_diffrn_reflns_limit_k_max 22
_diffrn_reflns_limit_k_min -25
_diffrn_reflns_limit_l_max 21
_diffrn_reflns_limit_l_min -21
_diffrn_reflns_number 105910
_diffrn_reflns_point_group_measured_fraction_full 0.995
_diffrn_reflns_point_group_measured_fraction_max 0.859
_diffrn_reflns_theta_full 52.500
_diffrn_reflns_theta_max 66.604
_diffrn_reflns_theta_min 2.153
_diffrn_source 'microfocus sealed X-ray tube'
_diffrn_source_type 'Incoatec I\mS microsource'
_diffrn_standards_number 0
_exptl_absorpt_coefficient_mu 0.579
_exptl_absorpt_correction_T_max 1.0000
_exptl_absorpt_correction_T_min 0.7983
_exptl_absorpt_correction_type multi-scan
_exptl_absorpt_process_details
; SADABS-2016/2 (Bruker,2016/2) was used for absorption correction. 
  wR2(int) was 0.0943 before and 0.0660 after correction. 
  The Ratio of minimum to maximum transmission is 0.7983. 
  The \l/2 correction factor is Not present.
;
_exptl_crystal_colour yellow
_exptl_crystal_colour_primary yellow
_exptl_crystal_density_diffrn 1.232
_exptl_crystal_description plate
_exptl_crystal_F_000 10786
_exptl_crystal_size_max 0.285
_exptl_crystal_size_mid 0.206
_exptl_crystal_size_min 0.048
_platon_squeeze_details 'PLATON SQUEEZE (Spek, 2015)'
_refine_diff_density_max 0.406
_refine_diff_density_min -0.259
_refine_diff_density_rms 0.061
_refine_ls_extinction_coef 0.000119(9)
_refine_ls_extinction_expression Fc^*^=kFc[1+0.001xFc^2^\l^3^/sin(2\q)]^-1/4^
_refine_ls_extinction_method 'SHELXL-2018/3 (Sheldrick, 2015a)'
_refine_ls_goodness_of_fit_ref 0.998
_refine_ls_hydrogen_treatment constr
_refine_ls_matrix_type full
_refine_ls_number_parameters 1779
_refine_ls_number_reflns 21174
_refine_ls_number_restraints 1545
_refine_ls_restrained_S_all 0.967
_refine_ls_R_factor_all 0.2128
_refine_ls_R_factor_gt 0.0829
_refine_ls_shift/su_max 0.001
_refine_ls_shift/su_mean 0.000
_refine_ls_structure_factor_coef Fsqd
_refine_ls_weighting_details 'w=1/[\s^2^(Fo^2^)+(0.1007P)^2^] where P=(Fo^2^+2Fc^2^)/3'
_refine_ls_weighting_scheme calc
_refine_ls_wR_factor_gt 0.1744
_refine_ls_wR_factor_ref 0.2270
_reflns_Friedel_coverage 0.000
_reflns_number_gt 8947
_reflns_number_total 21174
_reflns_threshold_expression 'I > 2\s(I)'
_cod_data_source_file 4CzIPN-MeCN.cif
_cod_data_source_block 4CzIPN-MeCN-17s336
_cod_depositor_comments
;
The following automatic conversions were performed:

data item '_diffrn_radiation_probe' value 'X-ray' was changed to
'x-ray' in accordance with the
/home/saulius/struct/COD-crude-data/automatic-downloads/DataCite-retrospective/ACS/depositions/lib/dictionaries/cif_core.dic
dictionary named 'cif_core.dic' version 2.4.2 last updated on
2011-04-26.

Automatic conversion script
Id: cif_fix_values 6909 2019-04-08 15:41:33Z antanas 
;
_cod_original_cell_volume 27897.7(18)
_cod_database_code 4003416
_shelx_shelxl_version_number 2018/3
_shelx_space_group_comment
;
The symmetry employed for this shelxl refinement is uniquely defined
by the following loop, which should always be used as a source of
symmetry information in preference to the above space-group names.
They are only intended as comments.
;
_shelx_estimated_absorpt_t_max 0.973
_shelx_estimated_absorpt_t_min 0.852
_olex2_refinement_description
;
1. Fixed Uiso
 At 1.2 times of:
  All C(H) groups
 At 1.5 times of:
  All C(H,H,H) groups
2. Shared sites
{C10S, N6S}
3. Restrained distances
 C9S-N5S
 1.15 with sigma of 0.02
 C10S-C9S
 1.46 with sigma of 0.02
 C11S-C10S
 1.1 with sigma of 0.02
 N5C-C5C \\sim N5E-C5C
 with sigma of 0.02
4. Uiso/Uaniso restraints and constraints
Uiso(C19D) = Uiso(C19B)
Uiso(C46C) = Uiso(C46E)
Uiso(C48C) = Uiso(C48E)
Uiso(C55E) = Uiso(C54C)
Uiso(N5C) = Uiso(N5E)
Uanis(N7S) = Uanis(C12S)
Uiso(N5S) = Uiso(N4S)
Uiso(C10S) = Uiso(N6S)
5. Rigid body (RIGU) restrains
 N2B, N3B, N4B, N5B, N6B, N1B, C1B, C2B, C3B, C4B, C5B, C6B, C7B, C8B, C21B,
 C22B, C23B, C24B, C25B, C26B, C27B, C28B, C29B, C30B, C31B, C32B, C33B, C34B,
 C35B, C36B, C37B, C38B, C39B, C40B, C41B, C42B, C43B, C44B, C45B, C46B, C47B,
 C48B, C49B, C50B, C51B, C52B, C53B, C54B, C55B, C56B, C10D, C11D, C9B, C12B,
 C13B, C14B, C15B, C16B, C17B, C18B, C19B, C20B
 with sigma for 1-2 distances of 0.004 and sigma for 1-3 distances of 0.004
 N3S, C5S, C6S
 with sigma for 1-2 distances of 0.004 and sigma for 1-3 distances of 0.004
 N1C, N2C, N3C, N4C, N6C, N5E, C1C, C2C, C3C, C4C, C5C, C6C, C7C, C8C, C9C,
 C10C, C11C, C12C, C13C, C14C, C15C, C16C, C17C, C18C, C19C, C20C, C21C, C22C,
 C23C, C24C, C25C, C26C, C27C, C28C, C29C, C30C, C31C, C32C, C33C, C34C, C35C,
 C36C, C37C, C38C, C39C, C40C, C41C, C42C, C43C, C44C, C46C, C47C, C45E, C48E,
 C49E, C50E, C51E, C52E, C53E, C54E, C55E, C56E
 with sigma for 1-2 distances of 0.004 and sigma for 1-3 distances of 0.004
6. Others
 Sof(N1B)=Sof(C9B)=Sof(C10B)=Sof(H10B)=Sof(C11B)=Sof(H11B)=Sof(C12B)=Sof(H12B)=
 Sof(C13B)=Sof(H13B)=Sof(C14B)=Sof(C15B)=Sof(C16B)=Sof(H16B)=Sof(C17B)=
 Sof(H17B)=Sof(C18B)=Sof(H18B)=Sof(C19B)=Sof(H19B)=Sof(C20B)=1-FVAR(1)
 Sof(N1D)=Sof(C9D)=Sof(C10D)=Sof(H10D)=Sof(C11D)=Sof(H11D)=Sof(C12D)=Sof(H12D)=
 Sof(C13D)=Sof(H13D)=Sof(C14D)=Sof(C15D)=Sof(C16D)=Sof(H16D)=Sof(C17D)=
 Sof(H17D)=Sof(C18D)=Sof(H18D)=Sof(C19D)=Sof(H19D)=Sof(C20D)=Sof(N7S)=Sof(C12S)=
 FVAR(1)
 Sof(N5E)=Sof(C45E)=Sof(C46E)=Sof(H46E)=Sof(C47E)=Sof(H47E)=Sof(C48E)=
 Sof(H48E)=Sof(C49E)=Sof(H49E)=Sof(C50E)=Sof(C51E)=Sof(C52E)=Sof(H52E)=
 Sof(C53E)=Sof(H53E)=Sof(C54E)=Sof(H54E)=Sof(C55E)=Sof(H55E)=Sof(C56E)=1-FVAR(2)
 Sof(N5C)=Sof(C1A)=Sof(H1A)=Sof(C45C)=Sof(C46C)=Sof(H46C)=Sof(C47C)=Sof(H47C)=
 Sof(C48C)=Sof(H48C)=Sof(C49C)=Sof(H49C)=Sof(C50C)=Sof(C51C)=Sof(C52C)=
 Sof(H52C)=Sof(C53C)=Sof(H53C)=Sof(C54C)=Sof(H54C)=Sof(C55C)=FVAR(2)
 Fixed Sof: N5S(0.2) C10S(0.35) C11S(0.15) C9S(0.2) C13S(0.75) H13E(0.75)
 H13F(0.75) H13G(0.75) N3S(0.65) C5S(0.65) C6S(0.65) H6SA(0.65) H6SB(0.65)
 H6SC(0.65) N4S(0.5) C7S(0.5) C8S(0.5) H8SA(0.5) H8SB(0.5) H8SC(0.5) N6S(0.15)
7.a Me refined with riding coordinates:
 C13S(H13E,H13F,H13G)
7.b Aromatic/amide H refined with riding coordinates:
 C10C(H10C), C11C(H11C), C12C(H12C), C13C(H13C), C16C(H16C), C17C(H17C),
 C18C(H18C), C19C(H19C), C22C(H22C), C23C(H23C), C24C(H24C), C25C(H25C),
 C28C(H28C), C29C(H29C), C30C(H30C), C31C(H31C), C34C(H34C), C35C(H35C),
 C36C(H36C), C37C(H37C), C40C(H40C), C41C(H41C), C42C(H42C), C43C(H43C),
 C1A(H1A), C46C(H46C), C47C(H47C), C48C(H48C), C49C(H49C), C52C(H52C),
 C53C(H53C), C54C(H54C), C46E(H46E), C47E(H47E), C48E(H48E), C49E(H49E),
 C52E(H52E), C53E(H53E), C54E(H54E), C55E(H55E), C22B(H22B), C23B(H23B),
 C24B(H24B), C25B(H25B), C28B(H28B), C29B(H29B), C30B(H30B), C31B(H31B),
 C34B(H34B), C35B(H35B), C36B(H36B), C37B(H37B), C40B(H40B), C41B(H41B),
 C42B(H42B), C43B(H43B), C46B(H46B), C47B(H47B), C48B(H48B), C49B(H49B),
 C52B(H52B), C53B(H53B), C54B(H54B), C55B(H55B), C10D(H10D), C11D(H11D),
 C12D(H12D), C13D(H13D), C16D(H16D), C17D(H17D), C18D(H18D), C19D(H19D),
 C10B(H10B), C11B(H11B), C12B(H12B), C13B(H13B), C16B(H16B), C17B(H17B),
 C18B(H18B), C19B(H19B), C10A(H10A), C11A(H11A), C12A(H12A), C13A(H13A),
 C16A(H16A), C17A(H17A), C18A(H18A), C19A(H19A), C22A(H22A), C23A(H23A),
 C24A(H24A), C25A(H25A), C28A(H28A), C29A(H29A), C30A(H30A), C31A(H31A),
 C34A(H34A), C35A(H35A), C36A(H36A), C37A(H37A), C40A(H40A), C41A(H41A),
 C42A(H42A), C43A(H43A), C46A(H46A), C47A(H47A), C48A(H48A), C49A(H49A),
 C52A(H52A), C53A(H53A), C54A(H54A), C55A(H55A)
7.c Idealised Me refined as rotating group:
 C6S(H6SA,H6SB,H6SC), C2S(H2SA,H2SB,H2SC), C8S(H8SA,H8SB,H8SC), C4S(H4SA,H4SB,
 H4SC)
;
_platon_squeeze_void_probe_radius 1.20

loop_
_space_group_symop_operation_xyz
'x, y, z'
'-x, y, -z+1/2'
'x+1/2, y+1/2, z'
'-x+1/2, y+1/2, -z+1/2'
'-x, -y, -z'
'x, -y, z-1/2'
'-x+1/2, -y+1/2, -z'
'x+1/2, -y+1/2, z-1/2'

loop_
_atom_site_label
_atom_site_type_symbol
_atom_site_fract_x
_atom_site_fract_y
_atom_site_fract_z
_atom_site_U_iso_or_equiv
_atom_site_adp_type
_atom_site_occupancy
_atom_site_site_symmetry_order
_atom_site_calc_flag
_atom_site_refinement_flags_posn
_atom_site_refinement_flags_adp
_atom_site_refinement_flags_occupancy
_atom_site_disorder_assembly
_atom_site_disorder_group
N1A N 0.35294(6) 0.45976(17) 0.6028(2) 0.0340(10) Uani 1 1 d . . . . .
N2A N 0.34243(6) 0.3001(2) 0.5895(2) 0.0539(13) Uani 1 1 d . . . . .
N3A N 0.29463(5) 0.34406(16) 0.54179(19) 0.0321(10) Uani 1 1 d . . . . .
N4A N 0.27320(6) 0.45803(15) 0.53607(19) 0.0283(9) Uani 1 1 d . . . . .
N5A N 0.29301(5) 0.57170(16) 0.56302(19) 0.0296(9) Uani 1 1 d . . . . .
N6A N 0.34033(6) 0.6207(2) 0.5905(2) 0.0496(12) Uani 1 1 d . . . . .
C1A C 0.33322(7) 0.4591(2) 0.5850(2) 0.0301(11) Uani 1 1 d . . . . .
C2A C 0.32351(7) 0.4032(2) 0.5700(2) 0.0308(12) Uani 1 1 d . . . . .
C3A C 0.30387(7) 0.4020(2) 0.5540(2) 0.0284(11) Uani 1 1 d . . . . .
C4A C 0.29325(7) 0.4581(2) 0.5521(2) 0.0291(11) Uani 1 1 d . . . . .
C5A C 0.30291(7) 0.5138(2) 0.5669(2) 0.0283(11) Uani 1 1 d . . . . .
C6A C 0.32262(7) 0.5143(2) 0.5817(2) 0.0284(11) Uani 1 1 d . . . . .
C7A C 0.33395(7) 0.3454(2) 0.5812(2) 0.0377(13) Uani 1 1 d . . . . .
C8A C 0.33259(7) 0.5736(2) 0.5874(2) 0.0346(13) Uani 1 1 d . . . . .
C9A C 0.36714(7) 0.4375(2) 0.5592(3) 0.0345(12) Uani 1 1 d . . . . .
C10A C 0.36516(7) 0.4124(2) 0.4900(3) 0.0387(13) Uani 1 1 d . . . . .
H10A H 0.352952 0.405713 0.465660 0.046 Uiso 1 1 calc R U . . .
C11A C 0.38171(8) 0.3977(2) 0.4587(3) 0.0436(14) Uani 1 1 d . . . . .
H11A H 0.380765 0.379602 0.411938 0.052 Uiso 1 1 calc R U . . .
C12A C 0.39973(8) 0.4079(2) 0.4920(3) 0.0452(14) Uani 1 1 d . . . . .
H12A H 0.410775 0.397960 0.467535 0.054 Uiso 1 1 calc R U . . .
C13A C 0.40167(8) 0.4326(2) 0.5612(3) 0.0453(14) Uani 1 1 d . . . . .
H13A H 0.413938 0.438769 0.585213 0.054 Uiso 1 1 calc R U . . .
C14A C 0.38518(7) 0.4479(2) 0.5944(3) 0.0364(12) Uani 1 1 d . . . . .
C15A C 0.38201(7) 0.4783(2) 0.6626(3) 0.0395(13) Uani 1 1 d . . . . .
C16A C 0.39428(8) 0.5005(2) 0.7197(3) 0.0491(14) Uani 1 1 d . . . . .
H16A H 0.407730 0.495732 0.718784 0.059 Uiso 1 1 calc R U . . .
C17A C 0.38652(8) 0.5293(2) 0.7773(3) 0.0509(15) Uani 1 1 d . . . . .
H17A H 0.394685 0.545107 0.815996 0.061 Uiso 1 1 calc R U . . .
C18A C 0.36689(8) 0.5352(2) 0.7788(3) 0.0468(14) Uani 1 1 d . . . . .
H18A H 0.361897 0.555336 0.818899 0.056 Uiso 1 1 calc R U . . .
C19A C 0.35433(8) 0.5131(2) 0.7244(3) 0.0424(13) Uani 1 1 d . . . . .
H19A H 0.340882 0.516219 0.726982 0.051 Uiso 1 1 calc R U . . .
C20A C 0.36227(7) 0.4859(2) 0.6657(3) 0.0380(12) Uani 1 1 d . . . . .
C21A C 0.29850(7) 0.2993(2) 0.4889(3) 0.0357(12) Uani 1 1 d . . . . .
C22A C 0.31148(7) 0.3020(2) 0.4360(3) 0.0422(13) Uani 1 1 d . . . . .
H22A H 0.319296 0.337613 0.430873 0.051 Uiso 1 1 calc R U . . .
C23A C 0.31263(8) 0.2507(2) 0.3909(3) 0.0461(14) Uani 1 1 d . . . . .
H23A H 0.321545 0.250614 0.354709 0.055 Uiso 1 1 calc R U . . .
C24A C 0.30068(8) 0.1991(2) 0.3986(3) 0.0481(14) Uani 1 1 d . . . . .
H24A H 0.301624 0.164473 0.367267 0.058 Uiso 1 1 calc R U . . .
C25A C 0.28771(8) 0.1976(2) 0.4501(3) 0.0445(14) Uani 1 1 d . . . . .
H25A H 0.279651 0.162412 0.454277 0.053 Uiso 1 1 calc R U . . .
C26A C 0.28648(7) 0.2483(2) 0.4963(2) 0.0345(12) Uani 1 1 d . . . . .
C27A C 0.27459(7) 0.2616(2) 0.5550(2) 0.0321(12) Uani 1 1 d . . . . .
C28A C 0.26024(7) 0.2286(2) 0.5861(3) 0.0407(13) Uani 1 1 d . . . . .
H28A H 0.256052 0.189506 0.566985 0.049 Uiso 1 1 calc R U . . .
C29A C 0.25218(8) 0.2538(2) 0.6453(3) 0.0444(14) Uani 1 1 d . . . . .
H29A H 0.242236 0.231983 0.666578 0.053 Uiso 1 1 calc R U . . .
C30A C 0.25836(7) 0.3105(2) 0.6740(3) 0.0392(13) Uani 1 1 d . . . . .
H30A H 0.252827 0.326350 0.715442 0.047 Uiso 1 1 calc R U . . .
C31A C 0.27247(7) 0.3442(2) 0.6432(3) 0.0363(12) Uani 1 1 d . . . . .
H31A H 0.276740 0.382967 0.663000 0.044 Uiso 1 1 calc R U . . .
C32A C 0.28017(7) 0.3199(2) 0.5829(3) 0.0321(12) Uani 1 1 d . . . . .
C33A C 0.26358(7) 0.44006(19) 0.4705(2) 0.0292(11) Uani 1 1 d . . . . .
C34A C 0.27114(7) 0.42076(19) 0.4068(2) 0.0338(12) Uani 1 1 d . . . . .
H34A H 0.284496 0.415657 0.403320 0.041 Uiso 1 1 calc R U . . .
C35A C 0.25812(8) 0.40951(19) 0.3494(2) 0.0355(12) Uani 1 1 d . . . . .
H35A H 0.262760 0.395857 0.305250 0.043 Uiso 1 1 calc R U . . .
C36A C 0.23845(7) 0.4172(2) 0.3527(3) 0.0372(13) Uani 1 1 d . . . . .
H36A H 0.230009 0.409665 0.311361 0.045 Uiso 1 1 calc R U . . .
C37A C 0.23141(7) 0.4357(2) 0.4167(3) 0.0368(12) Uani 1 1 d . . . . .
H37A H 0.218042 0.440859 0.419852 0.044 Uiso 1 1 calc R U . . .
C38A C 0.24402(7) 0.44687(19) 0.4768(2) 0.0303(11) Uani 1 1 d . . . . .
C39A C 0.24135(7) 0.46718(19) 0.5499(2) 0.0302(11) Uani 1 1 d . . . . .
C40A C 0.22513(7) 0.47588(19) 0.5882(3) 0.0368(12) Uani 1 1 d . . . . .
H40A H 0.212694 0.471141 0.565029 0.044 Uiso 1 1 calc R U . . .
C41A C 0.22753(8) 0.4916(2) 0.6607(3) 0.0412(13) Uani 1 1 d . . . . .
H41A H 0.216727 0.497419 0.688063 0.049 Uiso 1 1 calc R U . . .
C42A C 0.24580(8) 0.4986(2) 0.6929(3) 0.0381(13) Uani 1 1 d . . . . .
H42A H 0.247194 0.508697 0.742790 0.046 Uiso 1 1 calc R U . . .
C43A C 0.26211(7) 0.49176(19) 0.6563(3) 0.0347(12) Uani 1 1 d . . . . .
H43A H 0.274476 0.498250 0.679392 0.042 Uiso 1 1 calc R U . . .
C44A C 0.25960(7) 0.47496(19) 0.5842(3) 0.0299(11) Uani 1 1 d . . . . .
C45A C 0.28627(6) 0.6014(2) 0.4987(2) 0.0290(11) Uani 1 1 d . . . . .
C46A C 0.28495(6) 0.5785(2) 0.4288(2) 0.0332(12) Uani 1 1 d . . . . .
H46A H 0.288719 0.537160 0.418484 0.040 Uiso 1 1 calc R U . . .
C47A C 0.27795(7) 0.6182(2) 0.3745(3) 0.0394(13) Uani 1 1 d . . . . .
H47A H 0.276776 0.603791 0.325984 0.047 Uiso 1 1 calc R U . . .
C48A C 0.27261(7) 0.6790(2) 0.3899(3) 0.0421(14) Uani 1 1 d . . . . .
H48A H 0.267903 0.705576 0.351773 0.050 Uiso 1 1 calc R U . . .
C49A C 0.27406(7) 0.7008(2) 0.4590(3) 0.0393(13) Uani 1 1 d . . . . .
H49A H 0.270164 0.742100 0.468744 0.047 Uiso 1 1 calc R U . . .
C50A C 0.28122(6) 0.6626(2) 0.5153(2) 0.0307(12) Uani 1 1 d . . . . .
C51A C 0.28562(7) 0.6712(2) 0.5916(3) 0.0317(12) Uani 1 1 d . . . . .
C52A C 0.28352(7) 0.7214(2) 0.6385(3) 0.0423(14) Uani 1 1 d . . . . .
H52A H 0.278373 0.759848 0.620819 0.051 Uiso 1 1 calc R U . . .
C53A C 0.28904(7) 0.7141(2) 0.7107(3) 0.0444(14) Uani 1 1 d . . . . .
H53A H 0.287707 0.748004 0.742823 0.053 Uiso 1 1 calc R U . . .
C54A C 0.29653(7) 0.6580(2) 0.7374(3) 0.0424(13) Uani 1 1 d . . . . .
H54A H 0.300314 0.654380 0.787383 0.051 Uiso 1 1 calc R U . . .
C55A C 0.29856(7) 0.6070(2) 0.6921(3) 0.0365(12) Uani 1 1 d . . . . .
H55A H 0.303497 0.568449 0.710270 0.044 Uiso 1 1 calc R U . . .
C56A C 0.29313(7) 0.6148(2) 0.6198(2) 0.0314(12) Uani 1 1 d . . . . .
N2B N 0.51391(8) 0.1272(3) 0.4511(4) 0.122(3) Uani 1 1 d . . . . .
N3B N 0.46431(7) 0.1593(2) 0.4586(3) 0.0690(14) Uani 1 1 d . . . . .
N4B N 0.44186(7) 0.2647(2) 0.4923(3) 0.0613(13) Uani 1 1 d . . . . .
N5B N 0.46072(7) 0.3777(2) 0.5324(3) 0.0608(13) Uani 1 1 d . . . . .
N6B N 0.50850(8) 0.4339(3) 0.5446(3) 0.0942(19) Uani 1 1 d . . . . .
C1B C 0.50154(9) 0.2783(3) 0.4944(4) 0.087(2) Uani 1 1 d D . . . .
C2B C 0.49262(9) 0.2228(3) 0.4756(4) 0.0729(19) Uani 1 1 d . . . . .
C3B C 0.47276(9) 0.2178(3) 0.4753(3) 0.0648(17) Uani 1 1 d . . . . .
C4B C 0.46192(9) 0.2685(3) 0.4950(3) 0.0598(16) Uani 1 1 d . . . . .
C5B C 0.47137(9) 0.3240(3) 0.5159(3) 0.0614(16) Uani 1 1 d . . . . .
C6B C 0.49107(9) 0.3286(3) 0.5164(4) 0.0711(19) Uani 1 1 d . . . . .
C7B C 0.50448(10) 0.1692(4) 0.4616(4) 0.095(3) Uani 1 1 d . . . . .
C8B C 0.50063(10) 0.3881(3) 0.5327(4) 0.081(2) Uani 1 1 d . . . . .
C21B C 0.46628(9) 0.1241(3) 0.3949(4) 0.0735(18) Uani 1 1 d . . . . .
C22B C 0.47403(9) 0.1412(3) 0.3317(4) 0.0772(19) Uani 1 1 d . . . . .
H22B H 0.479222 0.181550 0.325652 0.093 Uiso 1 1 calc R U . . .
C23B C 0.47396(9) 0.0968(3) 0.2770(4) 0.086(2) Uani 1 1 d . . . . .
H23B H 0.479633 0.106454 0.233414 0.104 Uiso 1 1 calc R U . . .
C24B C 0.46563(11) 0.0383(4) 0.2853(5) 0.099(3) Uani 1 1 d . . . . .
H24B H 0.465588 0.009052 0.246990 0.119 Uiso 1 1 calc R U . . .
C25B C 0.45766(10) 0.0227(3) 0.3469(5) 0.094(2) Uani 1 1 d . . . . .
H25B H 0.451944 -0.017144 0.350980 0.112 Uiso 1 1 calc R U . . .
C26B C 0.45773(9) 0.0642(3) 0.4042(5) 0.0763(19) Uani 1 1 d . . . . .
C27B C 0.45134(10) 0.0632(3) 0.4753(5) 0.082(2) Uani 1 1 d . . . . .
C28B C 0.44252(11) 0.0170(3) 0.5157(5) 0.099(2) Uani 1 1 d . . . . .
H28B H 0.439574 -0.022740 0.495398 0.119 Uiso 1 1 calc R U . . .
C29B C 0.43825(11) 0.0311(4) 0.5857(5) 0.105(3) Uani 1 1 d . . . . .
H29B H 0.432098 0.000509 0.612879 0.126 Uiso 1 1 calc R U . . .
C30B C 0.44267(10) 0.0884(3) 0.6175(4) 0.093(2) Uani 1 1 d . . . . .
H30B H 0.439615 0.096339 0.665622 0.111 Uiso 1 1 calc R U . . .
C31B C 0.45159(9) 0.1344(3) 0.5786(4) 0.084(2) Uani 1 1 d . . . . .
H31B H 0.454942 0.173546 0.599650 0.101 Uiso 1 1 calc R U . . .
C32B C 0.45533(9) 0.1207(3) 0.5086(4) 0.0694(18) Uani 1 1 d . . . . .
C33B C 0.42951(9) 0.2537(2) 0.4300(4) 0.0562(15) Uani 1 1 d . . . . .
C34B C 0.43446(9) 0.2457(2) 0.3595(4) 0.0676(17) Uani 1 1 d . . . . .
H34B H 0.447358 0.245331 0.347012 0.081 Uiso 1 1 calc R U . . .
C35B C 0.41912(11) 0.2382(3) 0.3089(4) 0.079(2) Uani 1 1 d . . . . .
H35B H 0.421704 0.232441 0.259783 0.095 Uiso 1 1 calc R U . . .
C36B C 0.40010(11) 0.2387(3) 0.3263(4) 0.086(2) Uani 1 1 d . . . . .
H36B H 0.390102 0.233896 0.289470 0.103 Uiso 1 1 calc R U . . .
C37B C 0.39578(10) 0.2461(3) 0.3975(4) 0.0760(19) Uani 1 1 d . . . . .
H37B H 0.382886 0.245824 0.410077 0.091 Uiso 1 1 calc R U . . .
C38B C 0.41073(9) 0.2541(2) 0.4500(4) 0.0588(15) Uani 1 1 d . . . . .
C39B C 0.41113(9) 0.2633(2) 0.5265(4) 0.0593(16) Uani 1 1 d . . . . .
C40B C 0.39700(10) 0.2650(3) 0.5752(4) 0.0752(19) Uani 1 1 d . . . . .
H40B H 0.383896 0.260577 0.559245 0.090 Uiso 1 1 calc R U . . .
C41B C 0.40249(11) 0.2732(3) 0.6469(4) 0.085(2) Uani 1 1 d . . . . .
H41B H 0.392994 0.274487 0.680846 0.101 Uiso 1 1 calc R U . . .
C42B C 0.42135(11) 0.2796(3) 0.6707(4) 0.085(2) Uani 1 1 d . . . . .
H42B H 0.424616 0.284544 0.720876 0.102 Uiso 1 1 calc R U . . .
C43B C 0.43583(10) 0.2792(3) 0.6231(4) 0.0740(19) Uani 1 1 d . . . . .
H43B H 0.448867 0.284361 0.639691 0.089 Uiso 1 1 calc R U . . .
C44B C 0.43038(9) 0.2708(3) 0.5506(4) 0.0594(16) Uani 1 1 d . . . . .
C45B C 0.45149(8) 0.4157(3) 0.4780(4) 0.0618(16) Uani 1 1 d . . . . .
C46B C 0.44710(8) 0.4027(3) 0.4059(4) 0.0672(17) Uani 1 1 d . . . . .
H46B H 0.450008 0.363433 0.385842 0.081 Uiso 1 1 calc R U . . .
C47B C 0.43826(9) 0.4494(3) 0.3642(4) 0.0760(19) Uani 1 1 d . . . . .
H47B H 0.434931 0.441659 0.314494 0.091 Uiso 1 1 calc R U . . .
C48B C 0.43409(9) 0.5078(3) 0.3933(4) 0.085(2) Uani 1 1 d . . . . .
H48B H 0.427788 0.538611 0.363583 0.102 Uiso 1 1 calc R U . . .
C49B C 0.43910(9) 0.5205(3) 0.4647(4) 0.080(2) Uani 1 1 d . . . . .
H49B H 0.436638 0.560437 0.484057 0.096 Uiso 1 1 calc R U . . .
C50B C 0.44779(9) 0.4746(3) 0.5085(4) 0.0660(17) Uani 1 1 d . . . . .
C51B C 0.45520(9) 0.4722(3) 0.5831(4) 0.0724(18) Uani 1 1 d . . . . .
C52B C 0.45579(11) 0.5155(4) 0.6396(5) 0.101(2) Uani 1 1 d . . . . .
H52B H 0.450315 0.555786 0.633200 0.121 Uiso 1 1 calc R U . . .
C53B C 0.46477(11) 0.4970(4) 0.7058(5) 0.100(2) Uani 1 1 d . . . . .
H53B H 0.465313 0.525847 0.744633 0.120 Uiso 1 1 calc R U . . .
C54B C 0.47293(11) 0.4387(4) 0.7178(4) 0.101(2) Uani 1 1 d . . . . .
H54B H 0.478931 0.428638 0.763795 0.121 Uiso 1 1 calc R U . . .
C55B C 0.47230(9) 0.3953(3) 0.6628(4) 0.081(2) Uani 1 1 d . . . . .
H55B H 0.477612 0.354872 0.670012 0.097 Uiso 1 1 calc R U . . .
C56B C 0.46363(9) 0.4131(3) 0.5966(4) 0.0649(17) Uani 1 1 d . . . . .
N1D N 0.52274(15) 0.2760(6) 0.5072(7) 0.063(5) Uiso 0.407(7) 1 d D . P A 1
C9D C 0.5333(2) 0.2769(7) 0.4434(9) 0.065(5) Uiso 0.407(7) 1 d D . P A 1
C10D C 0.5265(2) 0.2683(8) 0.3726(8) 0.074(5) Uiso 0.407(7) 1 d D . P A 1
H10D H 0.513614 0.256973 0.359871 0.089 Uiso 0.407(7) 1 calc R U P A 1
C11D C 0.5396(2) 0.2770(7) 0.3213(9) 0.076(5) Uiso 0.407(7) 1 d D . P A 1
H11D H 0.535789 0.270888 0.271662 0.091 Uiso 0.407(7) 1 calc R U P A 1
C12D C 0.5581(3) 0.2946(10) 0.3418(11) 0.098(8) Uiso 0.407(7) 1 d D . P A 1
H12D H 0.566480 0.301752 0.304780 0.118 Uiso 0.407(7) 1 calc R U P A 1
C13D C 0.5653(2) 0.3028(7) 0.4134(9) 0.079(6) Uiso 0.407(7) 1 d D . P A 1
H13D H 0.578319 0.312802 0.425811 0.095 Uiso 0.407(7) 1 calc R U P A 1
C14D C 0.5520(2) 0.2952(7) 0.4656(10) 0.055(5) Uiso 0.407(7) 1 d D . P A 1
C15D C 0.55357(18) 0.3065(7) 0.5424(10) 0.053(5) Uiso 0.407(7) 1 d D . P A 1
C16D C 0.5689(2) 0.3241(9) 0.5902(11) 0.078(7) Uiso 0.407(7) 1 d D . P A 1
H16D H 0.581233 0.330471 0.573805 0.094 Uiso 0.407(7) 1 calc R U P A 1
C17D C 0.5656(2) 0.3319(8) 0.6620(10) 0.083(6) Uiso 0.407(7) 1 d D . P A 1
H17D H 0.575682 0.345774 0.694802 0.100 Uiso 0.407(7) 1 calc R U P A 1
C18D C 0.5471(2) 0.3193(9) 0.6881(11) 0.095(7) Uiso 0.407(7) 1 d D . P A 1
H18D H 0.545306 0.322999 0.738120 0.115 Uiso 0.407(7) 1 calc R U P A 1
C19D C 0.5318(2) 0.3018(8) 0.6405(8) 0.066(3) Uiso 0.407(7) 1 d D . P A 1
H19D H 0.519502 0.295401 0.657123 0.079 Uiso 0.407(7) 1 calc R U P A 1
C20D C 0.5350(2) 0.2938(8) 0.5665(10) 0.060(6) Uiso 0.407(7) 1 d D . P A 1
N1B N 0.52084(12) 0.2901(5) 0.4784(6) 0.072(3) Uiso 0.593(7) 1 d D . P A 2
C9B C 0.52917(15) 0.2945(5) 0.4101(6) 0.055(3) Uiso 0.593(7) 1 d D . P A 2
C10B C 0.52017(17) 0.2986(6) 0.3425(6) 0.087(4) Uiso 0.593(7) 1 d D . P A 2
H10B H 0.506741 0.292979 0.334831 0.104 Uiso 0.593(7) 1 calc R U P A 2
C11B C 0.53130(17) 0.3113(5) 0.2857(6) 0.090(4) Uiso 0.593(7) 1 d D . P A 2
H11B H 0.525593 0.315591 0.238060 0.109 Uiso 0.593(7) 1 calc R U P A 2
C12B C 0.55095(17) 0.3178(5) 0.2994(6) 0.083(4) Uiso 0.593(7) 1 d D . P A 2
H12B H 0.558526 0.325328 0.259902 0.100 Uiso 0.593(7) 1 calc R U P A 2
C13B C 0.56007(18) 0.3137(5) 0.3688(8) 0.067(4) Uiso 0.593(7) 1 d D . P A 2
H13B H 0.573558 0.317413 0.376640 0.081 Uiso 0.593(7) 1 calc R U P A 2
C14B C 0.54858(15) 0.3039(5) 0.4259(7) 0.064(3) Uiso 0.593(7) 1 d D . P A 2
C15B C 0.55293(14) 0.3035(5) 0.5033(8) 0.049(3) Uiso 0.593(7) 1 d D . P A 2
C16B C 0.56952(15) 0.3119(5) 0.5480(6) 0.065(3) Uiso 0.593(7) 1 d D . P A 2
H16B H 0.581715 0.314431 0.528935 0.078 Uiso 0.593(7) 1 calc R U P A 2
C17B C 0.56748(16) 0.3165(6) 0.6219(8) 0.061(4) Uiso 0.593(7) 1 d D . P A 2
H17B H 0.578626 0.322649 0.653211 0.073 Uiso 0.593(7) 1 calc R U P A 2
C18B C 0.54966(15) 0.3124(5) 0.6523(8) 0.075(4) Uiso 0.593(7) 1 d D . P A 2
H18B H 0.548924 0.317929 0.702813 0.090 Uiso 0.593(7) 1 calc R U P A 2
C19B C 0.53322(17) 0.3005(6) 0.6086(6) 0.066(3) Uiso 0.593(7) 1 d D . P A 2
H19B H 0.521282 0.293835 0.628549 0.079 Uiso 0.593(7) 1 calc R U P A 2
C20B C 0.53489(14) 0.2985(5) 0.5333(7) 0.058(4) Uiso 0.593(7) 1 d D . P A 2
N1C N 0.31096(6) 0.86218(17) 0.4879(2) 0.0397(10) Uani 1 1 d . . . . .
N2C N 0.32293(7) 1.0185(2) 0.5143(3) 0.0626(14) Uani 1 1 d . . . . .
N3C N 0.37147(6) 0.97034(17) 0.5231(2) 0.0401(11) Uani 1 1 d . . . . .
N4C N 0.39136(6) 0.85744(17) 0.5000(2) 0.0372(10) Uani 1 1 d . . . . .
N6C N 0.32259(6) 0.7038(2) 0.4453(2) 0.0477(12) Uani 1 1 d . . . . .
C1C C 0.33099(7) 0.8615(2) 0.4880(2) 0.0327(12) Uani 1 1 d . . . . .
C2C C 0.34146(8) 0.9152(2) 0.5046(2) 0.0370(12) Uani 1 1 d . . . . .
C3C C 0.36145(8) 0.9148(2) 0.5079(2) 0.0360(12) Uani 1 1 d . . . . .
C4C C 0.37132(7) 0.8597(2) 0.4922(2) 0.0348(12) Uani 1 1 d . . . . .
C5C C 0.36053(7) 0.8073(2) 0.4720(2) 0.0369(13) Uani 1 1 d D . . . .
C6C C 0.34074(7) 0.8073(2) 0.4707(2) 0.0356(12) Uani 1 1 d . . . . .
C7C C 0.33132(8) 0.9732(3) 0.5109(3) 0.0461(15) Uani 1 1 d . . . . .
C8C C 0.33051(8) 0.7501(3) 0.4566(3) 0.0432(14) Uani 1 1 d . . . . .
C9C C 0.29780(7) 0.8540(2) 0.4275(3) 0.0383(12) Uani 1 1 d . . . . .
C10C C 0.30154(8) 0.8382(2) 0.3570(3) 0.0418(13) Uani 1 1 d . . . . .
H10C H 0.314199 0.832111 0.343218 0.050 Uiso 1 1 calc R U . . .
C11C C 0.28585(8) 0.8318(2) 0.3083(3) 0.0433(14) Uani 1 1 d . . . . .
H11C H 0.287759 0.820101 0.260028 0.052 Uiso 1 1 calc R U . . .
C12C C 0.26734(8) 0.8420(2) 0.3279(3) 0.0447(14) Uani 1 1 d . . . . .
H12C H 0.256866 0.836621 0.293141 0.054 Uiso 1 1 calc R U . . .
C13C C 0.26402(7) 0.8598(2) 0.3974(3) 0.0409(13) Uani 1 1 d . . . . .
H13C H 0.251399 0.867503 0.410636 0.049 Uiso 1 1 calc R U . . .
C14C C 0.27972(7) 0.8662(2) 0.4478(3) 0.0373(12) Uani 1 1 d . . . . .
C15C C 0.28125(8) 0.8821(2) 0.5246(3) 0.0364(12) Uani 1 1 d . . . . .
C16C C 0.26810(8) 0.8971(2) 0.5736(3) 0.0453(14) Uani 1 1 d . . . . .
H16C H 0.254909 0.900624 0.558586 0.054 Uiso 1 1 calc R U . . .
C17C C 0.27443(8) 0.9071(2) 0.6456(3) 0.0477(14) Uani 1 1 d . . . . .
H17C H 0.265510 0.917088 0.679988 0.057 Uiso 1 1 calc R U . . .
C18C C 0.29374(8) 0.9024(2) 0.6670(3) 0.0486(14) Uani 1 1 d . . . . .
H18C H 0.297836 0.909320 0.716176 0.058 Uiso 1 1 calc R U . . .
C19C C 0.30715(8) 0.8879(2) 0.6187(3) 0.0463(14) Uani 1 1 d . . . . .
H19C H 0.320323 0.884069 0.633945 0.056 Uiso 1 1 calc R U . . .
C20C C 0.30067(8) 0.8792(2) 0.5471(3) 0.0388(12) Uani 1 1 d . . . . .
C21C C 0.38304(7) 1.0012(2) 0.4753(3) 0.0398(13) Uani 1 1 d . . . . .
C22C C 0.38644(7) 0.9861(2) 0.4049(3) 0.0478(14) Uani 1 1 d . . . . .
H22C H 0.381012 0.950084 0.381963 0.057 Uiso 1 1 calc R U . . .
C23C C 0.39810(8) 1.0261(3) 0.3697(3) 0.0591(16) Uani 1 1 d . . . . .
H23C H 0.400951 1.016874 0.321642 0.071 Uiso 1 1 calc R U . . .
C24C C 0.40575(9) 1.0792(3) 0.4028(3) 0.0662(18) Uani 1 1 d . . . . .
H24C H 0.413694 1.105838 0.377139 0.079 Uiso 1 1 calc R U . . .
C25C C 0.40195(8) 1.0935(3) 0.4718(3) 0.0639(17) Uani 1 1 d . . . . .
H25C H 0.407294 1.129962 0.494023 0.077 Uiso 1 1 calc R U . . .
C26C C 0.39034(8) 1.0551(2) 0.5097(3) 0.0469(14) Uani 1 1 d . . . . .
C27C C 0.38321(8) 1.0575(2) 0.5804(3) 0.0529(15) Uani 1 1 d . . . . .
C28C C 0.38539(9) 1.0987(3) 0.6381(3) 0.0711(19) Uani 1 1 d . . . . .
H28C H 0.393295 1.134394 0.635005 0.085 Uiso 1 1 calc R U . . .
C29C C 0.37623(10) 1.0880(3) 0.6993(4) 0.080(2) Uani 1 1 d . . . . .
H29C H 0.377812 1.116560 0.738290 0.096 Uiso 1 1 calc R U . . .
C30C C 0.36461(10) 1.0360(3) 0.7055(3) 0.075(2) Uani 1 1 d . . . . .
H30C H 0.358404 1.029581 0.748714 0.091 Uiso 1 1 calc R U . . .
C31C C 0.36194(8) 0.9932(3) 0.6491(3) 0.0584(16) Uani 1 1 d . . . . .
H31C H 0.354026 0.957638 0.652714 0.070 Uiso 1 1 calc R U . . .
C32C C 0.37136(8) 1.0052(2) 0.5878(3) 0.0448(14) Uani 1 1 d . . . . .
C33C C 0.40431(8) 0.8484(2) 0.4466(3) 0.0387(12) Uani 1 1 d . . . . .
C34C C 0.40069(8) 0.8394(2) 0.3726(3) 0.0482(14) Uani 1 1 d . . . . .
H34C H 0.388036 0.835873 0.351101 0.058 Uiso 1 1 calc R U . . .
C35C C 0.41656(9) 0.8360(2) 0.3317(3) 0.0567(16) Uani 1 1 d . . . . .
H35C H 0.414662 0.829503 0.281111 0.068 Uiso 1 1 calc R U . . .
C36C C 0.43503(9) 0.8419(3) 0.3627(4) 0.0637(17) Uani 1 1 d . . . . .
H36C H 0.445437 0.840684 0.332698 0.076 Uiso 1 1 calc R U . . .
C37C C 0.43869(8) 0.8494(2) 0.4360(3) 0.0597(16) Uani 1 1 d . . . . .
H37C H 0.451412 0.851939 0.457036 0.072 Uiso 1 1 calc R U . . .
C38C C 0.42308(8) 0.8531(2) 0.4781(3) 0.0441(13) Uani 1 1 d . . . . .
C39C C 0.42136(8) 0.8630(2) 0.5552(3) 0.0462(14) Uani 1 1 d . . . . .
C40C C 0.43474(9) 0.8696(2) 0.6144(3) 0.0639(17) Uani 1 1 d . . . . .
H40C H 0.448072 0.867781 0.608452 0.077 Uiso 1 1 calc R U . . .
C41C C 0.42795(10) 0.8791(3) 0.6824(3) 0.0673(18) Uani 1 1 d . . . . .
H41C H 0.436793 0.883989 0.723136 0.081 Uiso 1 1 calc R U . . .
C42C C 0.40863(10) 0.8815(3) 0.6913(3) 0.0644(17) Uani 1 1 d . . . . .
H42C H 0.404479 0.887509 0.738375 0.077 Uiso 1 1 calc R U . . .
C43C C 0.39516(8) 0.8755(2) 0.6341(3) 0.0489(14) Uani 1 1 d . . . . .
H43C H 0.381858 0.877134 0.640790 0.059 Uiso 1 1 calc R U . . .
C44C C 0.40187(8) 0.8669(2) 0.5664(3) 0.0381(12) Uani 1 1 d . . . . .
N5C N 0.36989(19) 0.7469(5) 0.4666(6) 0.0358(14) Uiso 0.386(8) 1 d D . P B 1
C45C C 0.3695(2) 0.7156(6) 0.4001(8) 0.043(5) Uiso 0.386(8) 1 d D . P B 1
C46C C 0.3621(2) 0.7369(7) 0.3342(8) 0.043(2) Uiso 0.386(8) 1 d D . P B 1
H46C H 0.355753 0.776041 0.330354 0.051 Uiso 0.386(8) 1 calc R U P B 1
C47C C 0.3640(3) 0.7000(9) 0.2727(10) 0.087(7) Uiso 0.386(8) 1 d D . P B 1
H47C H 0.358997 0.712926 0.226228 0.104 Uiso 0.386(8) 1 calc R U P B 1
C48C C 0.3730(3) 0.6462(8) 0.2828(10) 0.052(3) Uiso 0.386(8) 1 d D . P B 1
H48C H 0.374070 0.620925 0.241320 0.062 Uiso 0.386(8) 1 calc R U P B 1
C49C C 0.3816(2) 0.6216(7) 0.3511(9) 0.078(6) Uiso 0.386(8) 1 d D . P B 1
H49C H 0.388310 0.583240 0.355195 0.094 Uiso 0.386(8) 1 calc R U P B 1
C50C C 0.3788(2) 0.6600(6) 0.4088(9) 0.033(4) Uiso 0.386(8) 1 d D . P B 1
C51C C 0.3839(2) 0.6546(5) 0.4860(9) 0.043(5) Uiso 0.386(8) 1 d D . P B 1
C52C C 0.3918(2) 0.6041(6) 0.5228(10) 0.040(5) Uiso 0.386(8) 1 d D . P B 1
H52C H 0.395073 0.565915 0.501087 0.048 Uiso 0.386(8) 1 calc R U P B 1
C53C C 0.3942(2) 0.6178(8) 0.6007(11) 0.076(6) Uiso 0.386(8) 1 d D . P B 1
H53C H 0.400112 0.586210 0.630451 0.091 Uiso 0.386(8) 1 calc R U P B 1
C54C C 0.3892(2) 0.6697(6) 0.6343(9) 0.048(3) Uiso 0.386(8) 1 d D . P B 1
H54C H 0.391358 0.673733 0.685135 0.058 Uiso 0.386(8) 1 calc R U P B 1
C55C C 0.3804(2) 0.7188(6) 0.5926(8) 0.044(5) Uiso 0.386(8) 1 d D . P B 1
H55C H 0.375995 0.755824 0.613999 0.053 Uiso 0.386(8) 1 calc R U P B 1
C56C C 0.3787(2) 0.7093(6) 0.5204(9) 0.043(5) Uiso 0.386(8) 1 d D . P B 1
N5E N 0.36969(12) 0.7534(3) 0.4456(4) 0.0358(14) Uiso 0.614(8) 1 d D . P B 2
C45E C 0.36750(14) 0.7294(4) 0.3752(6) 0.031(3) Uiso 0.614(8) 1 d D . P B 2
C46E C 0.35955(13) 0.7602(4) 0.3140(4) 0.043(2) Uiso 0.614(8) 1 d D . P B 2
H46E H 0.354472 0.801099 0.316234 0.051 Uiso 0.614(8) 1 calc R U P B 2
C47E C 0.35952(14) 0.7268(4) 0.2491(5) 0.054(3) Uiso 0.614(8) 1 d D . P B 2
H47E H 0.354277 0.744715 0.205323 0.065 Uiso 0.614(8) 1 calc R U P B 2
C48E C 0.36706(15) 0.6687(5) 0.2497(5) 0.052(3) Uiso 0.614(8) 1 d D . P B 2
H48E H 0.366711 0.647572 0.204695 0.062 Uiso 0.614(8) 1 calc R U P B 2
C49E C 0.37550(14) 0.6358(4) 0.3109(5) 0.040(3) Uiso 0.614(8) 1 d D . P B 2
H49E H 0.380851 0.595192 0.308967 0.048 Uiso 0.614(8) 1 calc R U P B 2
C50E C 0.37487(13) 0.6709(4) 0.3739(6) 0.038(3) Uiso 0.614(8) 1 d D . P B 2
C51E C 0.38133(12) 0.6548(3) 0.4478(7) 0.028(2) Uiso 0.614(8) 1 d D . P B 2
C52E C 0.38953(13) 0.6031(4) 0.4793(6) 0.055(3) Uiso 0.614(8) 1 d D . P B 2
H52E H 0.392418 0.567555 0.451602 0.066 Uiso 0.614(8) 1 calc R U P B 2
C53E C 0.39369(14) 0.6046(4) 0.5574(7) 0.043(3) Uiso 0.614(8) 1 d D . P B 2
H53E H 0.399607 0.569679 0.581202 0.052 Uiso 0.614(8) 1 calc R U P B 2
C54E C 0.38925(14) 0.6547(4) 0.5960(6) 0.056(3) Uiso 0.614(8) 1 d D . P B 2
H54E H 0.391558 0.653668 0.646962 0.067 Uiso 0.614(8) 1 calc R U P B 2
C55E C 0.38131(15) 0.7086(5) 0.5634(6) 0.048(3) Uiso 0.614(8) 1 d D . P B 2
H55E H 0.378625 0.744501 0.590787 0.058 Uiso 0.614(8) 1 calc R U P B 2
C56E C 0.37766(13) 0.7066(3) 0.4906(6) 0.035(3) Uiso 0.614(8) 1 d D . P B 2
N5S N 0.5045(8) 0.1401(19) 0.630(3) 0.130(5) Uiso 0.2 1 d D . P C 3
C10S C 0.4879(2) 0.2377(7) 0.6870(8) 0.103(5) Uiso 0.35 1 d D . P . .
C11S C 0.4894(5) 0.2410(16) 0.7424(13) 0.056(11) Uiso 0.15 1 d D . P D 2
C9S C 0.4972(4) 0.1814(12) 0.6563(17) 0.075(10) Uiso 0.2 1 d D . P C 3
N7S N 0.4829(2) 0.3216(7) 0.3350(9) 0.110(5) Uani 0.407(7) 1 d . . P A 1
C12S C 0.4892(3) 0.3706(10) 0.3468(12) 0.110(5) Uani 0.407(7) 1 d . . P A 1
C13S C 0.49420(13) 0.4347(4) 0.3639(5) 0.092(3) Uani 0.75 1 d . . P A 1
H13E H 0.507884 0.441037 0.358891 0.138 Uiso 0.75 1 calc R U P A 1
H13F H 0.486814 0.462619 0.330763 0.138 Uiso 0.75 1 calc R U P A 1
H13G H 0.491288 0.443892 0.413635 0.138 Uiso 0.75 1 calc R U P A 1
N3S N 0.3280(2) 0.1694(7) 0.7147(8) 0.185(7) Uani 0.65 1 d . . P . .
C5S C 0.3294(2) 0.1651(5) 0.6569(10) 0.131(6) Uani 0.65 1 d . . P . .
C6S C 0.33345(18) 0.1550(5) 0.5770(7) 0.125(4) Uani 0.65 1 d . . P . .
H6SA H 0.322845 0.131915 0.552302 0.187 Uiso 0.65 1 calc R U P . .
H6SB H 0.345315 0.131256 0.574530 0.187 Uiso 0.65 1 calc R U P . .
H6SC H 0.334773 0.195495 0.553433 0.187 Uiso 0.65 1 calc R U P . .
N1S N 0.32083(7) 0.4553(2) 0.3842(3) 0.0617(14) Uani 1 1 d . . . . .
C1S C 0.32819(8) 0.5005(3) 0.3897(3) 0.0467(15) Uani 1 1 d . . . . .
C2S C 0.33826(8) 0.5604(2) 0.4013(3) 0.0658(18) Uani 1 1 d . . . . .
H2SA H 0.343242 0.574132 0.356003 0.099 Uiso 1 1 calc R U . . .
H2SB H 0.348881 0.555072 0.438054 0.099 Uiso 1 1 calc R U . . .
H2SC H 0.329354 0.591637 0.417672 0.099 Uiso 1 1 calc R U . . .
N4S N 0.5022(3) 0.1276(9) 0.6462(11) 0.130(5) Uiso 0.5 1 d . . P E 4
C7S C 0.49904(19) 0.0819(7) 0.6216(8) 0.082(4) Uiso 0.5 1 d . . P E 4
C8S C 0.4951(2) 0.0305(7) 0.5936(8) 0.114(5) Uiso 0.5 1 d . . P E 4
H8SA H 0.500910 0.027501 0.547289 0.171 Uiso 0.5 1 calc R U P E 4
H8SB H 0.481200 0.026351 0.585716 0.171 Uiso 0.5 1 calc R U P E 4
H8SC H 0.500107 -0.002756 0.625750 0.171 Uiso 0.5 1 calc R U P E 4
N2S N 0.31129(7) 0.4353(2) 0.7369(3) 0.0630(15) Uani 1 1 d . . . . .
C3S C 0.31180(9) 0.3852(3) 0.7474(3) 0.0570(17) Uani 1 1 d . . . . .
C4S C 0.31207(9) 0.3164(3) 0.7631(3) 0.079(2) Uani 1 1 d . . . . .
H4SA H 0.306535 0.293720 0.720800 0.119 Uiso 1 1 d R U . . .
H4SB H 0.304555 0.307950 0.804510 0.119 Uiso 1 1 d R U . . .
H4SC H 0.325275 0.302690 0.774120 0.119 Uiso 1 1 d R U . . .
N6S N 0.4879(2) 0.2377(7) 0.6870(8) 0.103(5) Uiso 0.15 1 d . . P F 6

loop_
_atom_site_aniso_label
_atom_site_aniso_U_11
_atom_site_aniso_U_22
_atom_site_aniso_U_33
_atom_site_aniso_U_23
_atom_site_aniso_U_13
_atom_site_aniso_U_12
N1A 0.032(2) 0.038(2) 0.032(2) -0.0022(19) 0.0044(19) 0.002(2)
N2A 0.062(3) 0.044(3) 0.056(3) 0.008(2) 0.008(3) 0.013(2)
N3A 0.043(3) 0.025(2) 0.029(2) -0.0029(18) 0.0061(19) -0.0013(19)
N4A 0.033(2) 0.026(2) 0.027(2) -0.0026(17) 0.0070(19) -0.0002(18)
N5A 0.037(3) 0.025(2) 0.028(2) -0.0024(17) 0.0053(19) 0.0023(18)
N6A 0.049(3) 0.043(3) 0.057(3) 0.001(2) 0.006(2) -0.006(2)
C1A 0.032(3) 0.038(3) 0.022(3) 0.001(2) 0.010(2) 0.001(2)
C2A 0.041(3) 0.030(2) 0.022(3) 0.004(2) 0.007(2) 0.000(2)
C3A 0.038(3) 0.028(2) 0.020(3) 0.003(2) 0.005(2) -0.004(2)
C4A 0.037(3) 0.027(2) 0.024(3) 0.005(2) 0.007(2) -0.003(2)
C5A 0.035(3) 0.028(2) 0.023(3) -0.001(2) 0.005(2) -0.002(2)
C6A 0.041(3) 0.026(2) 0.018(3) -0.001(2) 0.008(2) 0.000(2)
C7A 0.049(4) 0.036(3) 0.029(3) 0.003(2) 0.007(3) -0.002(3)
C8A 0.034(3) 0.038(3) 0.031(3) 0.000(2) 0.003(2) 0.004(2)
C9A 0.030(3) 0.036(3) 0.038(3) 0.006(2) 0.010(2) 0.003(2)
C10A 0.039(3) 0.042(3) 0.035(3) 0.010(2) 0.006(3) 0.008(3)
C11A 0.043(4) 0.045(3) 0.043(3) 0.005(3) 0.011(3) 0.005(3)
C12A 0.041(3) 0.048(3) 0.048(3) 0.011(3) 0.017(3) 0.003(3)
C13A 0.034(3) 0.048(3) 0.055(4) 0.006(3) 0.006(3) 0.004(3)
C14A 0.033(3) 0.033(3) 0.044(3) 0.007(2) 0.007(2) -0.003(2)
C15A 0.033(3) 0.040(3) 0.046(3) 0.002(2) 0.003(2) -0.002(3)
C16A 0.035(4) 0.057(4) 0.055(4) -0.005(3) -0.005(3) -0.001(3)
C17A 0.050(4) 0.054(4) 0.048(4) -0.010(3) -0.003(3) -0.001(3)
C18A 0.048(4) 0.049(3) 0.043(3) -0.005(3) -0.001(3) 0.000(3)
C19A 0.040(4) 0.054(3) 0.033(3) -0.004(3) 0.002(2) 0.000(3)
C20A 0.037(3) 0.042(3) 0.034(3) -0.001(2) 0.000(2) 0.000(3)
C21A 0.054(4) 0.026(3) 0.027(3) 0.000(2) 0.006(2) 0.007(2)
C22A 0.059(4) 0.034(3) 0.034(3) -0.001(2) 0.006(3) 0.002(3)
C23A 0.069(4) 0.038(3) 0.032(3) -0.001(2) 0.007(3) 0.009(3)
C24A 0.071(4) 0.030(3) 0.043(4) -0.006(3) 0.001(3) 0.010(3)
C25A 0.062(4) 0.030(3) 0.041(3) -0.003(2) -0.002(3) 0.004(3)
C26A 0.047(3) 0.026(3) 0.030(3) 0.001(2) -0.002(2) 0.008(2)
C27A 0.038(3) 0.027(3) 0.031(3) 0.000(2) -0.003(2) -0.001(2)
C28A 0.046(4) 0.032(3) 0.043(3) 0.003(2) 0.000(3) -0.006(2)
C29A 0.059(4) 0.032(3) 0.042(3) 0.011(2) 0.003(3) -0.004(3)
C30A 0.048(4) 0.032(3) 0.038(3) 0.005(2) 0.011(3) 0.000(3)
C31A 0.045(4) 0.030(3) 0.034(3) 0.008(2) 0.001(2) 0.002(2)
C32A 0.040(3) 0.030(3) 0.027(3) 0.005(2) 0.003(2) -0.002(2)
C33A 0.040(3) 0.022(3) 0.026(3) 0.000(2) 0.001(2) -0.006(2)
C34A 0.039(3) 0.030(3) 0.033(3) -0.002(2) 0.005(2) -0.006(2)
C35A 0.052(3) 0.028(3) 0.027(3) 0.003(2) 0.004(2) -0.004(3)
C36A 0.045(3) 0.038(3) 0.028(3) 0.003(2) -0.004(3) -0.006(3)
C37A 0.044(3) 0.031(3) 0.035(3) 0.003(2) 0.000(2) -0.003(2)
C38A 0.042(3) 0.022(3) 0.027(3) 0.002(2) 0.003(2) -0.005(2)
C39A 0.038(3) 0.025(3) 0.028(3) 0.008(2) 0.007(2) 0.000(2)
C40A 0.037(3) 0.027(3) 0.047(3) -0.005(2) 0.007(3) -0.002(2)
C41A 0.048(3) 0.036(3) 0.041(3) -0.003(3) 0.013(3) 0.002(3)
C42A 0.052(4) 0.035(3) 0.029(3) -0.003(2) 0.012(2) 0.001(3)
C43A 0.040(3) 0.029(3) 0.036(3) -0.002(2) 0.004(2) -0.004(2)
C44A 0.037(3) 0.024(3) 0.029(3) 0.000(2) 0.009(2) 0.000(2)
C45A 0.029(3) 0.031(3) 0.028(3) 0.007(2) 0.004(2) 0.001(2)
C46A 0.032(3) 0.033(3) 0.036(3) 0.000(2) 0.007(2) 0.000(2)
C47A 0.042(4) 0.042(3) 0.035(3) 0.009(2) 0.009(3) -0.004(3)
C48A 0.047(4) 0.039(3) 0.041(3) 0.012(2) 0.006(3) -0.002(3)
C49A 0.041(3) 0.028(3) 0.049(3) 0.008(2) 0.004(3) -0.001(2)
C50A 0.030(3) 0.028(2) 0.035(3) 0.006(2) 0.008(2) -0.003(2)
C51A 0.031(3) 0.027(2) 0.038(3) -0.002(2) 0.008(2) -0.001(2)
C52A 0.049(4) 0.032(3) 0.047(3) 0.001(2) 0.014(3) -0.001(3)
C53A 0.057(4) 0.037(3) 0.041(3) -0.010(2) 0.017(3) -0.002(3)
C54A 0.045(4) 0.047(3) 0.036(3) -0.005(2) 0.010(3) -0.006(3)
C55A 0.038(3) 0.037(3) 0.035(3) 0.000(2) 0.007(3) 0.000(2)
C56A 0.041(3) 0.027(2) 0.028(3) -0.003(2) 0.009(2) -0.002(2)
N2B 0.052(4) 0.109(5) 0.203(7) -0.052(5) -0.002(4) 0.020(4)
N3B 0.051(4) 0.063(3) 0.095(4) -0.003(3) 0.014(3) 0.002(3)
N4B 0.046(3) 0.063(3) 0.076(3) -0.002(3) 0.017(3) -0.002(3)
N5B 0.060(4) 0.056(3) 0.068(3) -0.006(2) 0.017(3) 0.002(3)
N6B 0.068(4) 0.075(4) 0.140(6) 0.004(4) 0.014(4) -0.010(3)
C1B 0.029(4) 0.089(5) 0.147(7) -0.022(5) 0.031(4) -0.007(3)
C2B 0.038(4) 0.068(4) 0.114(6) -0.014(4) 0.016(4) 0.004(3)
C3B 0.042(4) 0.063(4) 0.091(5) -0.006(3) 0.016(4) -0.001(3)
C4B 0.044(4) 0.058(4) 0.079(5) -0.004(3) 0.015(3) -0.003(3)
C5B 0.052(4) 0.061(4) 0.074(4) -0.002(3) 0.019(3) 0.005(3)
C6B 0.045(4) 0.072(4) 0.099(5) -0.012(4) 0.022(4) -0.004(3)
C7B 0.042(5) 0.086(5) 0.159(7) -0.035(5) 0.009(5) 0.005(4)
C8B 0.054(5) 0.075(5) 0.116(6) -0.006(5) 0.021(4) -0.004(4)
C21B 0.047(5) 0.071(4) 0.102(5) -0.015(4) 0.006(4) 0.010(3)
C22B 0.050(5) 0.084(5) 0.098(5) -0.016(4) 0.008(4) 0.012(4)
C23B 0.046(5) 0.102(5) 0.111(6) -0.031(4) 0.004(4) 0.019(4)
C24B 0.068(6) 0.090(5) 0.138(7) -0.027(5) -0.005(5) 0.014(4)
C25B 0.068(6) 0.065(5) 0.144(7) -0.018(4) -0.012(5) 0.016(4)
C26B 0.054(5) 0.050(4) 0.124(5) 0.000(4) -0.004(4) 0.015(3)
C27B 0.062(5) 0.056(4) 0.127(6) 0.006(4) 0.001(4) 0.009(4)
C28B 0.093(6) 0.065(5) 0.138(7) 0.018(5) -0.003(5) 0.000(4)
C29B 0.104(6) 0.069(5) 0.141(7) 0.028(5) 0.006(6) 0.011(5)
C30B 0.088(6) 0.071(4) 0.121(6) 0.032(4) 0.022(5) 0.014(4)
C31B 0.076(5) 0.073(5) 0.103(5) 0.015(4) 0.013(4) 0.009(4)
C32B 0.052(5) 0.055(4) 0.101(5) 0.012(3) 0.005(4) 0.009(3)
C33B 0.052(4) 0.040(3) 0.078(4) -0.001(3) 0.014(3) 0.000(3)
C34B 0.069(5) 0.052(4) 0.083(4) -0.004(4) 0.012(3) -0.002(4)
C35B 0.090(5) 0.059(4) 0.088(5) -0.016(4) 0.004(4) -0.010(4)
C36B 0.080(5) 0.073(5) 0.104(5) -0.013(4) -0.005(5) -0.015(4)
C37B 0.061(5) 0.054(4) 0.113(5) -0.006(4) 0.004(4) -0.005(4)
C38B 0.042(4) 0.037(3) 0.098(4) -0.005(3) 0.009(3) 0.001(3)
C39B 0.047(4) 0.037(3) 0.096(4) 0.000(3) 0.024(3) -0.003(3)
C40B 0.063(5) 0.063(4) 0.105(5) -0.003(4) 0.037(4) -0.013(4)
C41B 0.073(5) 0.079(5) 0.106(5) -0.010(5) 0.040(5) -0.013(4)
C42B 0.083(5) 0.091(5) 0.084(5) -0.009(4) 0.031(4) -0.024(5)
C43B 0.076(5) 0.069(4) 0.079(4) -0.007(4) 0.020(4) -0.005(4)
C44B 0.053(4) 0.052(4) 0.075(4) 0.002(3) 0.021(3) -0.002(3)
C45B 0.047(4) 0.054(4) 0.087(4) 0.004(3) 0.019(3) 0.000(3)
C46B 0.050(4) 0.066(4) 0.087(4) 0.000(3) 0.012(4) -0.007(3)
C47B 0.062(5) 0.075(4) 0.092(5) 0.009(4) 0.008(4) -0.007(4)
C48B 0.066(5) 0.075(4) 0.112(5) 0.008(4) 0.001(4) 0.006(4)
C49B 0.064(5) 0.055(4) 0.120(6) -0.004(4) 0.008(4) -0.004(3)
C50B 0.045(4) 0.062(4) 0.093(5) -0.007(3) 0.018(4) -0.008(3)
C51B 0.064(5) 0.062(4) 0.094(5) -0.012(3) 0.020(4) -0.008(3)
C52B 0.093(6) 0.091(5) 0.119(6) -0.036(5) 0.012(5) -0.013(4)
C53B 0.098(7) 0.098(5) 0.106(6) -0.043(5) 0.023(5) -0.024(5)
C54B 0.098(6) 0.104(6) 0.102(6) -0.023(5) 0.007(5) -0.014(5)
C55B 0.084(5) 0.081(5) 0.080(5) -0.004(4) 0.014(4) -0.010(4)
C56B 0.054(4) 0.067(4) 0.076(4) -0.012(3) 0.021(3) -0.008(3)
N1C 0.032(3) 0.048(3) 0.039(3) -0.007(2) 0.002(2) -0.001(2)
N2C 0.056(4) 0.042(3) 0.089(4) -0.006(3) 0.007(3) 0.004(2)
N3C 0.047(3) 0.034(2) 0.040(3) -0.0081(19) 0.003(2) 0.000(2)
N4C 0.033(3) 0.044(3) 0.035(2) -0.009(2) 0.003(2) 0.000(2)
N6C 0.042(3) 0.045(3) 0.058(3) -0.007(2) 0.010(2) -0.001(2)
C1C 0.035(3) 0.039(3) 0.024(3) -0.004(2) 0.004(2) 0.002(2)
C2C 0.045(3) 0.033(3) 0.033(3) -0.003(2) 0.003(3) 0.002(2)
C3C 0.045(3) 0.037(3) 0.026(3) -0.004(2) 0.000(3) 0.001(2)
C4C 0.035(3) 0.039(3) 0.031(3) -0.002(2) 0.003(2) -0.006(2)
C5C 0.035(3) 0.034(3) 0.041(3) -0.007(2) 0.000(3) 0.004(2)
C6C 0.036(3) 0.039(3) 0.033(3) -0.008(2) 0.005(3) 0.003(2)
C7C 0.047(4) 0.040(3) 0.051(4) -0.005(3) 0.003(3) -0.003(3)
C8C 0.040(4) 0.045(3) 0.045(3) -0.002(3) 0.008(3) 0.002(3)
C9C 0.035(3) 0.034(3) 0.046(3) 0.006(2) -0.002(2) -0.003(3)
C10C 0.041(3) 0.043(3) 0.042(3) 0.004(3) 0.004(3) 0.000(3)
C11C 0.053(4) 0.041(3) 0.035(3) 0.005(2) -0.002(3) 0.001(3)
C12C 0.056(4) 0.031(3) 0.046(3) 0.010(3) 0.000(3) -0.003(3)
C13C 0.034(3) 0.037(3) 0.053(3) 0.013(3) 0.005(3) -0.003(3)
C14C 0.033(3) 0.025(3) 0.055(3) 0.005(2) 0.006(2) 0.000(2)
C15C 0.036(3) 0.021(3) 0.053(3) 0.005(2) 0.013(2) 0.002(2)
C16C 0.040(4) 0.033(3) 0.065(4) -0.002(3) 0.011(3) 0.002(3)
C17C 0.052(4) 0.036(3) 0.057(4) -0.003(3) 0.017(3) 0.007(3)
C18C 0.060(4) 0.045(3) 0.043(3) -0.005(3) 0.013(3) 0.004(3)
C19C 0.043(4) 0.050(3) 0.047(3) -0.004(3) 0.008(3) 0.004(3)
C20C 0.044(3) 0.034(3) 0.040(3) -0.004(2) 0.011(2) 0.000(3)
C21C 0.041(4) 0.032(3) 0.045(3) 0.002(2) -0.001(3) 0.000(2)
C22C 0.057(4) 0.038(3) 0.049(3) 0.004(3) 0.009(3) 0.001(3)
C23C 0.066(5) 0.056(4) 0.056(4) 0.015(3) 0.008(3) 0.000(3)
C24C 0.069(5) 0.062(4) 0.068(4) 0.015(3) 0.008(4) -0.012(3)
C25C 0.076(5) 0.045(4) 0.070(4) 0.008(3) -0.006(3) -0.018(3)
C26C 0.050(4) 0.036(3) 0.053(3) -0.001(3) -0.009(3) -0.006(3)
C27C 0.063(4) 0.042(3) 0.053(3) -0.005(3) -0.004(3) -0.001(3)
C28C 0.089(5) 0.058(4) 0.065(4) -0.018(3) -0.004(4) -0.014(4)
C29C 0.119(6) 0.063(4) 0.058(4) -0.029(4) 0.003(4) -0.016(4)
C30C 0.113(6) 0.067(4) 0.046(4) -0.017(3) 0.007(4) 0.000(4)
C31C 0.069(4) 0.061(4) 0.047(4) -0.014(3) 0.012(3) 0.000(3)
C32C 0.052(4) 0.041(3) 0.040(3) -0.008(2) 0.000(3) 0.005(3)
C33C 0.040(3) 0.030(3) 0.047(3) 0.000(3) 0.008(2) 0.000(3)
C34C 0.045(4) 0.053(3) 0.047(3) 0.001(3) 0.006(3) 0.000(3)
C35C 0.061(4) 0.053(4) 0.058(4) 0.002(3) 0.018(3) 0.006(3)
C36C 0.053(4) 0.067(4) 0.075(4) 0.009(4) 0.030(3) 0.002(3)
C37C 0.043(4) 0.059(4) 0.079(4) 0.007(3) 0.014(3) 0.005(3)
C38C 0.034(3) 0.042(3) 0.056(3) 0.004(3) 0.003(3) 0.002(3)
C39C 0.037(3) 0.042(3) 0.058(3) 0.001(3) -0.008(3) -0.001(3)
C40C 0.057(4) 0.057(4) 0.074(4) 0.004(3) -0.016(3) -0.001(3)
C41C 0.076(4) 0.064(4) 0.057(4) 0.004(3) -0.026(4) -0.002(4)
C42C 0.083(5) 0.062(4) 0.046(4) 0.000(3) -0.013(3) 0.008(4)
C43C 0.061(4) 0.045(3) 0.041(3) -0.003(3) 0.000(3) 0.003(3)
C44C 0.043(3) 0.033(3) 0.037(3) -0.001(2) -0.006(2) -0.001(3)
N7S 0.102(11) 0.098(9) 0.131(11) -0.002(10) 0.016(8) -0.015(9)
C12S 0.102(11) 0.098(9) 0.131(11) -0.002(10) 0.016(8) -0.015(9)
C13S 0.089(7) 0.108(7) 0.078(7) 0.010(6) -0.006(5) -0.015(6)
N3S 0.174(12) 0.238(15) 0.158(11) 0.037(11) 0.120(12) 0.014(10)
C5S 0.192(15) 0.054(7) 0.157(11) 0.043(9) 0.087(13) 0.016(8)
C6S 0.157(13) 0.077(8) 0.136(10) -0.012(8) -0.014(9) -0.013(8)
N1S 0.059(4) 0.059(3) 0.067(4) 0.004(3) 0.006(3) -0.001(3)
C1S 0.046(4) 0.044(3) 0.051(4) 0.012(3) 0.015(3) 0.006(3)
C2S 0.079(5) 0.050(3) 0.069(4) 0.005(3) 0.008(4) -0.009(3)
N2S 0.067(4) 0.064(3) 0.059(3) -0.001(3) 0.011(3) -0.019(3)
C3S 0.053(4) 0.083(4) 0.036(4) 0.005(4) 0.011(3) 0.004(4)
C4S 0.089(5) 0.085(4) 0.065(4) 0.009(4) 0.011(4) 0.023(4)

loop_
_atom_type_symbol
_atom_type_description
_atom_type_scat_dispersion_real
_atom_type_scat_dispersion_imag
_atom_type_scat_source
C C 0.0181 0.0091 'International Tables Vol C Tables 4.2.6.8 and 6.1.1.4'
H H 0.0000 0.0000 'International Tables Vol C Tables 4.2.6.8 and 6.1.1.4'
N N 0.0311 0.0180 'International Tables Vol C Tables 4.2.6.8 and 6.1.1.4'

loop_
_exptl_crystal_face_index_h
_exptl_crystal_face_index_k
_exptl_crystal_face_index_l
_exptl_crystal_face_perp_dist
-1.00 -1.00 1.00 0.0850
1.00 1.00 -1.00 0.1230
-1.00 1.00 1.00 0.0680
1.00 0.00 -1.00 0.0860
1.00 -1.00 -1.00 0.1210
-1.00 0.00 0.00 0.0240
1.00 0.00 0.00 0.0010
1.00 -1.00 0.00 0.0950

loop_
_geom_angle_atom_site_label_1
_geom_angle_atom_site_label_2
_geom_angle_atom_site_label_3
_geom_angle
_geom_angle_site_symmetry_3
C1A N1A C9A 125.9(4) .
C1A N1A C20A 126.2(4) .
C9A N1A C20A 107.7(4) .
C32A N3A C3A 125.2(4) .
C32A N3A C21A 107.8(4) .
C3A N3A C21A 127.0(4) .
C44A N4A C33A 108.5(4) .
C44A N4A C4A 125.2(4) .
C33A N4A C4A 126.2(4) .
C56A N5A C45A 108.8(4) .
C56A N5A C5A 124.2(4) .
C45A N5A C5A 124.9(4) .
C6A C1A N1A 121.0(4) .
C6A C1A C2A 118.0(5) .
N1A C1A C2A 120.9(4) .
C3A C2A C1A 121.3(4) .
C3A C2A C7A 120.0(4) .
C1A C2A C7A 118.2(5) .
C2A C3A C4A 120.2(4) .
C2A C3A N3A 119.1(4) .
C4A C3A N3A 120.7(4) .
C5A C4A C3A 118.6(5) .
C5A C4A N4A 120.2(4) .
C3A C4A N4A 121.2(4) .
C6A C5A C4A 120.6(4) .
C6A C5A N5A 118.5(4) .
C4A C5A N5A 120.8(4) .
C5A C6A C1A 121.3(4) .
C5A C6A C8A 119.2(4) .
C1A C6A C8A 119.2(5) .
N2A C7A C2A 178.9(6) .
N6A C8A C6A 178.7(6) .
C10A C9A C14A 121.4(5) .
C10A C9A N1A 129.3(5) .
C14A C9A N1A 109.2(4) .
C11A C10A C9A 116.7(5) .
C11A C10A H10A 121.7 .
C9A C10A H10A 121.7 .
C10A C11A C12A 123.2(5) .
C10A C11A H11A 118.4 .
C12A C11A H11A 118.4 .
C11A C12A C13A 120.0(5) .
C11A C12A H12A 120.0 .
C13A C12A H12A 120.0 .
C12A C13A C14A 118.2(5) .
C12A C13A H13A 120.9 .
C14A C13A H13A 120.9 .
C13A C14A C9A 120.5(5) .
C13A C14A C15A 132.6(5) .
C9A C14A C15A 106.8(5) .
C20A C15A C16A 119.1(5) .
C20A C15A C14A 107.5(4) .
C16A C15A C14A 133.4(5) .
C17A C16A C15A 118.9(5) .
C17A C16A H16A 120.5 .
C15A C16A H16A 120.5 .
C16A C17A C18A 120.3(5) .
C16A C17A H17A 119.9 .
C18A C17A H17A 119.9 .
C19A C18A C17A 122.6(5) .
C19A C18A H18A 118.7 .
C17A C18A H18A 118.7 .
C18A C19A C20A 116.7(5) .
C18A C19A H19A 121.6 .
C20A C19A H19A 121.6 .
C19A C20A C15A 122.3(5) .
C19A C20A N1A 128.9(5) .
C15A C20A N1A 108.7(4) .
C22A C21A C26A 122.4(4) .
C22A C21A N3A 129.1(4) .
C26A C21A N3A 108.5(4) .
C21A C22A C23A 117.6(5) .
C21A C22A H22A 121.2 .
C23A C22A H22A 121.2 .
C22A C23A C24A 120.2(5) .
C22A C23A H23A 119.9 .
C24A C23A H23A 119.9 .
C25A C24A C23A 121.5(5) .
C25A C24A H24A 119.2 .
C23A C24A H24A 119.2 .
C24A C25A C26A 119.1(5) .
C24A C25A H25A 120.5 .
C26A C25A H25A 120.5 .
C21A C26A C25A 119.2(5) .
C21A C26A C27A 107.8(4) .
C25A C26A C27A 133.1(5) .
C28A C27A C32A 119.6(5) .
C28A C27A C26A 133.3(4) .
C32A C27A C26A 107.1(4) .
C29A C28A C27A 118.7(5) .
C29A C28A H28A 120.6 .
C27A C28A H28A 120.6 .
C28A C29A C30A 121.0(5) .
C28A C29A H29A 119.5 .
C30A C29A H29A 119.5 .
C31A C30A C29A 120.9(5) .
C31A C30A H30A 119.5 .
C29A C30A H30A 119.5 .
C32A C31A C30A 118.1(5) .
C32A C31A H31A 121.0 .
C30A C31A H31A 121.0 .
C31A C32A C27A 121.5(5) .
C31A C32A N3A 129.6(4) .
C27A C32A N3A 108.8(4) .
C34A C33A C38A 122.6(4) .
C34A C33A N4A 129.1(5) .
C38A C33A N4A 108.3(4) .
C35A C34A C33A 116.1(5) .
C35A C34A H34A 122.0 .
C33A C34A H34A 122.0 .
C34A C35A C36A 123.3(5) .
C34A C35A H35A 118.4 .
C36A C35A H35A 118.4 .
C37A C36A C35A 119.3(5) .
C37A C36A H36A 120.4 .
C35A C36A H36A 120.4 .
C36A C37A C38A 119.6(5) .
C36A C37A H37A 120.2 .
C38A C37A H37A 120.2 .
C33A C38A C37A 119.1(5) .
C33A C38A C39A 107.7(4) .
C37A C38A C39A 133.2(5) .
C40A C39A C44A 120.3(4) .
C40A C39A C38A 132.9(5) .
C44A C39A C38A 106.7(4) .
C41A C40A C39A 118.7(5) .
C41A C40A H40A 120.7 .
C39A C40A H40A 120.7 .
C42A C41A C40A 119.4(5) .
C42A C41A H41A 120.3 .
C40A C41A H41A 120.3 .
C43A C42A C41A 123.4(5) .
C43A C42A H42A 118.3 .
C41A C42A H42A 118.3 .
C42A C43A C44A 116.8(5) .
C42A C43A H43A 121.6 .
C44A C43A H43A 121.6 .
C43A C44A C39A 121.4(5) .
C43A C44A N4A 129.7(5) .
C39A C44A N4A 108.8(4) .
C46A C45A C50A 122.5(4) .
C46A C45A N5A 129.2(4) .
C50A C45A N5A 108.3(4) .
C47A C46A C45A 117.5(4) .
C47A C46A H46A 121.2 .
C45A C46A H46A 121.2 .
C46A C47A C48A 120.9(5) .
C46A C47A H47A 119.6 .
C48A C47A H47A 119.6 .
C49A C48A C47A 120.8(5) .
C49A C48A H48A 119.6 .
C47A C48A H48A 119.6 .
C48A C49A C50A 120.3(5) .
C48A C49A H49A 119.8 .
C50A C49A H49A 119.8 .
C49A C50A C45A 117.9(4) .
C49A C50A C51A 134.8(4) .
C45A C50A C51A 107.3(4) .
C52A C51A C56A 119.0(4) .
C52A C51A C50A 133.3(4) .
C56A C51A C50A 107.7(4) .
C53A C52A C51A 118.9(5) .
C53A C52A H52A 120.6 .
C51A C52A H52A 120.6 .
C52A C53A C54A 121.2(5) .
C52A C53A H53A 119.4 .
C54A C53A H53A 119.4 .
C53A C54A C55A 121.1(5) .
C53A C54A H54A 119.5 .
C55A C54A H54A 119.5 .
C56A C55A C54A 117.3(4) .
C56A C55A H55A 121.3 .
C54A C55A H55A 121.3 .
C55A C56A N5A 129.6(4) .
C55A C56A C51A 122.5(4) .
N5A C56A C51A 107.8(4) .
C3B N3B C21B 126.3(6) .
C3B N3B C32B 124.9(6) .
C21B N3B C32B 107.8(6) .
C44B N4B C4B 126.5(5) .
C44B N4B C33B 107.2(5) .
C4B N4B C33B 126.2(5) .
C56B N5B C5B 124.9(5) .
C56B N5B C45B 108.7(5) .
C5B N5B C45B 122.3(5) .
C2B C1B C6B 120.6(6) .
C2B C1B N1B 121.3(7) .
C6B C1B N1B 117.0(7) .
C2B C1B N1D 116.2(7) .
C6B C1B N1D 121.6(8) .
C1B C2B C3B 120.2(6) .
C1B C2B C7B 118.3(6) .
C3B C2B C7B 121.3(6) .
C4B C3B C2B 120.1(6) .
C4B C3B N3B 121.6(6) .
C2B C3B N3B 118.2(6) .
C3B C4B C5B 118.7(6) .
C3B C4B N4B 120.6(5) .
C5B C4B N4B 120.7(5) .
C6B C5B C4B 120.9(6) .
C6B C5B N5B 118.8(6) .
C4B C5B N5B 120.2(6) .
C5B C6B C1B 119.5(6) .
C5B C6B C8B 120.4(6) .
C1B C6B C8B 119.8(6) .
N2B C7B C2B 179.3(9) .
N6B C8B C6B 178.3(8) .
C22B C21B N3B 129.5(7) .
C22B C21B C26B 122.4(7) .
N3B C21B C26B 108.1(7) .
C21B C22B C23B 117.3(7) .
C21B C22B H22B 121.4 .
C23B C22B H22B 121.4 .
C22B C23B C24B 120.9(8) .
C22B C23B H23B 119.5 .
C24B C23B H23B 119.5 .
C25B C24B C23B 121.2(8) .
C25B C24B H24B 119.4 .
C23B C24B H24B 119.4 .
C24B C25B C26B 120.8(8) .
C24B C25B H25B 119.6 .
C26B C25B H25B 119.6 .
C25B C26B C27B 135.9(7) .
C25B C26B C21B 117.4(8) .
C27B C26B C21B 106.7(7) .
C32B C27B C28B 117.8(8) .
C32B C27B C26B 109.3(7) .
C28B C27B C26B 132.9(7) .
C29B C28B C27B 118.5(8) .
C29B C28B H28B 120.8 .
C27B C28B H28B 120.8 .
C28B C29B C30B 122.2(8) .
C28B C29B H29B 118.9 .
C30B C29B H29B 118.9 .
C29B C30B C31B 120.1(8) .
C29B C30B H30B 120.0 .
C31B C30B H30B 120.0 .
C32B C31B C30B 117.4(7) .
C32B C31B H31B 121.3 .
C30B C31B H31B 121.3 .
C31B C32B C27B 124.0(7) .
C31B C32B N3B 127.9(7) .
C27B C32B N3B 108.1(7) .
C34B C33B C38B 123.9(6) .
C34B C33B N4B 127.7(6) .
C38B C33B N4B 108.4(6) .
C35B C34B C33B 114.9(6) .
C35B C34B H34B 122.6 .
C33B C34B H34B 122.6 .
C34B C35B C36B 123.3(7) .
C34B C35B H35B 118.4 .
C36B C35B H35B 118.4 .
C37B C36B C35B 120.0(7) .
C37B C36B H36B 120.0 .
C35B C36B H36B 120.0 .
C36B C37B C38B 118.6(7) .
C36B C37B H37B 120.7 .
C38B C37B H37B 120.7 .
C37B C38B C33B 119.4(7) .
C37B C38B C39B 132.3(6) .
C33B C38B C39B 108.3(6) .
C40B C39B C44B 120.3(7) .
C40B C39B C38B 133.2(7) .
C44B C39B C38B 106.5(6) .
C41B C40B C39B 118.2(7) .
C41B C40B H40B 120.9 .
C39B C40B H40B 120.9 .
C40B C41B C42B 121.6(7) .
C40B C41B H41B 119.2 .
C42B C41B H41B 119.2 .
C41B C42B C43B 121.7(7) .
C41B C42B H42B 119.2 .
C43B C42B H42B 119.2 .
C44B C43B C42B 117.0(7) .
C44B C43B H43B 121.5 .
C42B C43B H43B 121.5 .
C43B C44B C39B 121.3(6) .
C43B C44B N4B 129.1(6) .
C39B C44B N4B 109.6(6) .
C46B C45B C50B 122.3(6) .
C46B C45B N5B 129.2(6) .
C50B C45B N5B 108.4(6) .
C45B C46B C47B 117.1(6) .
C45B C46B H46B 121.4 .
C47B C46B H46B 121.4 .
C46B C47B C48B 121.8(7) .
C46B C47B H47B 119.1 .
C48B C47B H47B 119.1 .
C49B C48B C47B 120.2(7) .
C49B C48B H48B 119.9 .
C47B C48B H48B 119.9 .
C48B C49B C50B 119.6(7) .
C48B C49B H49B 120.2 .
C50B C49B H49B 120.2 .
C49B C50B C45B 118.9(7) .
C49B C50B C51B 134.2(7) .
C45B C50B C51B 106.8(6) .
C52B C51B C56B 118.2(7) .
C52B C51B C50B 133.2(7) .
C56B C51B C50B 108.5(6) .
C51B C52B C53B 117.2(8) .
C51B C52B H52B 121.4 .
C53B C52B H52B 121.4 .
C54B C53B C52B 123.5(8) .
C54B C53B H53B 118.2 .
C52B C53B H53B 118.2 .
C55B C54B C53B 119.9(8) .
C55B C54B H54B 120.0 .
C53B C54B H54B 120.0 .
C54B C55B C56B 117.3(7) .
C54B C55B H55B 121.3 .
C56B C55B H55B 121.3 .
C55B C56B C51B 123.8(7) .
C55B C56B N5B 128.8(6) .
C51B C56B N5B 107.4(6) .
C20D N1D C9D 108.6(11) .
C20D N1D C1B 131.8(11) .
C9D N1D C1B 115.7(11) .
C10D C9D C14D 124.7(14) .
C10D C9D N1D 128.3(13) .
C14D C9D N1D 106.6(13) .
C9D C10D C11D 116.1(14) .
C9D C10D H10D 122.0 .
C11D C10D H10D 122.0 .
C12D C11D C10D 120.2(16) .
C12D C11D H11D 119.9 .
C10D C11D H11D 119.9 .
C11D C12D C13D 124.5(17) .
C11D C12D H12D 117.7 .
C13D C12D H12D 117.7 .
C12D C13D C14D 115.3(15) .
C12D C13D H13D 122.4 .
C14D C13D H13D 122.4 .
C9D C14D C13D 119.0(16) .
C9D C14D C15D 110.1(12) .
C13D C14D C15D 130.8(14) .
C16D C15D C20D 121.7(17) .
C16D C15D C14D 132.7(14) .
C20D C15D C14D 105.6(13) .
C17D C16D C15D 118.4(16) .
C17D C16D H16D 120.8 .
C15D C16D H16D 120.8 .
C16D C17D C18D 121.3(15) .
C16D C17D H17D 119.4 .
C18D C17D H17D 119.4 .
C19D C18D C17D 120.4(17) .
C19D C18D H18D 119.8 .
C17D C18D H18D 119.8 .
C18D C19D C20D 118.8(14) .
C18D C19D H19D 120.6 .
C20D C19D H19D 120.6 .
N1D C20D C19D 131.5(13) .
N1D C20D C15D 109.1(15) .
C19D C20D C15D 119.4(14) .
C20B N1B C1B 120.4(9) .
C20B N1B C9B 109.3(9) .
C1B N1B C9B 130.3(9) .
C10B C9B C14B 124.5(11) .
C10B C9B N1B 128.7(10) .
C14B C9B N1B 106.1(10) .
C9B C10B C11B 117.7(11) .
C9B C10B H10B 121.2 .
C11B C10B H10B 121.2 .
C10B C11B C12B 119.1(12) .
C10B C11B H11B 120.4 .
C12B C11B H11B 120.4 .
C11B C12B C13B 122.9(11) .
C11B C12B H12B 118.5 .
C13B C12B H12B 118.5 .
C14B C13B C12B 117.3(12) .
C14B C13B H13B 121.3 .
C12B C13B H13B 121.3 .
C9B C14B C13B 118.3(12) .
C9B C14B C15B 110.1(10) .
C13B C14B C15B 131.6(11) .
C16B C15B C20B 120.3(14) .
C16B C15B C14B 134.4(11) .
C20B C15B C14B 105.0(10) .
C15B C16B C17B 117.2(11) .
C15B C16B H16B 121.4 .
C17B C16B H16B 121.4 .
C16B C17B C18B 123.2(12) .
C16B C17B H17B 118.4 .
C18B C17B H17B 118.4 .
C19B C18B C17B 120.0(13) .
C19B C18B H18B 120.0 .
C17B C18B H18B 120.0 .
C18B C19B C20B 117.5(11) .
C18B C19B H19B 121.3 .
C20B C19B H19B 121.3 .
N1B C20B C19B 129.2(9) .
N1B C20B C15B 109.2(12) .
C19B C20B C15B 121.6(11) .
C1C N1C C20C 124.8(4) .
C1C N1C C9C 126.6(4) .
C20C N1C C9C 108.1(4) .
C3C N3C C21C 125.1(4) .
C3C N3C C32C 126.0(4) .
C21C N3C C32C 108.9(4) .
C4C N4C C33C 128.7(4) .
C4C N4C C44C 123.0(4) .
C33C N4C C44C 108.3(4) .
C2C C1C C6C 118.9(5) .
C2C C1C N1C 120.2(4) .
C6C C1C N1C 120.9(4) .
C1C C2C C3C 121.1(5) .
C1C C2C C7C 118.6(5) .
C3C C2C C7C 120.0(4) .
C2C C3C N3C 119.3(4) .
C2C C3C C4C 120.1(5) .
N3C C3C C4C 120.5(5) .
C5C C4C N4C 121.3(4) .
C5C C4C C3C 117.9(5) .
N4C C4C C3C 120.7(4) .
C6C C5C C4C 121.9(4) .
C6C C5C N5E 117.9(5) .
C4C C5C N5E 119.9(6) .
C6C C5C N5C 116.9(7) .
C4C C5C N5C 119.9(7) .
C5C C6C C1C 120.0(5) .
C5C C6C C8C 119.3(4) .
C1C C6C C8C 120.5(5) .
N2C C7C C2C 178.0(6) .
N6C C8C C6C 178.9(6) .
C14C C9C C10C 122.9(5) .
C14C C9C N1C 108.7(5) .
C10C C9C N1C 128.3(5) .
C11C C10C C9C 116.4(5) .
C11C C10C H10C 121.8 .
C9C C10C H10C 121.8 .
C10C C11C C12C 121.9(5) .
C10C C11C H11C 119.0 .
C12C C11C H11C 119.0 .
C13C C12C C11C 120.7(5) .
C13C C12C H12C 119.6 .
C11C C12C H12C 119.6 .
C12C C13C C14C 118.3(5) .
C12C C13C H13C 120.8 .
C14C C13C H13C 120.8 .
C9C C14C C13C 119.6(5) .
C9C C14C C15C 107.9(5) .
C13C C14C C15C 132.4(5) .
C16C C15C C20C 119.7(5) .
C16C C15C C14C 133.8(5) .
C20C C15C C14C 106.5(4) .
C15C C16C C17C 119.1(5) .
C15C C16C H16C 120.4 .
C17C C16C H16C 120.4 .
C18C C17C C16C 120.1(5) .
C18C C17C H17C 120.0 .
C16C C17C H17C 120.0 .
C19C C18C C17C 121.8(5) .
C19C C18C H18C 119.1 .
C17C C18C H18C 119.1 .
C18C C19C C20C 117.5(5) .
C18C C19C H19C 121.3 .
C20C C19C H19C 121.3 .
C19C C20C C15C 121.8(5) .
C19C C20C N1C 129.3(5) .
C15C C20C N1C 108.7(5) .
C22C C21C C26C 122.8(5) .
C22C C21C N3C 129.1(5) .
C26C C21C N3C 108.0(5) .
C23C C22C C21C 116.7(5) .
C23C C22C H22C 121.6 .
C21C C22C H22C 121.6 .
C22C C23C C24C 121.7(6) .
C22C C23C H23C 119.2 .
C24C C23C H23C 119.2 .
C25C C24C C23C 120.5(6) .
C25C C24C H24C 119.8 .
C23C C24C H24C 119.8 .
C24C C25C C26C 120.4(6) .
C24C C25C H25C 119.8 .
C26C C25C H25C 119.8 .
C25C C26C C21C 117.9(5) .
C25C C26C C27C 134.3(5) .
C21C C26C C27C 107.8(5) .
C28C C27C C32C 117.7(6) .
C28C C27C C26C 134.4(6) .
C32C C27C C26C 107.8(5) .
C29C C28C C27C 120.2(6) .
C29C C28C H28C 119.9 .
C27C C28C H28C 119.9 .
C28C C29C C30C 121.2(6) .
C28C C29C H29C 119.4 .
C30C C29C H29C 119.4 .
C29C C30C C31C 120.9(6) .
C29C C30C H30C 119.6 .
C31C C30C H30C 119.6 .
C32C C31C C30C 116.8(6) .
C32C C31C H31C 121.6 .
C30C C31C H31C 121.6 .
C31C C32C C27C 123.2(5) .
C31C C32C N3C 129.3(5) .
C27C C32C N3C 107.5(5) .
C34C C33C N4C 129.3(5) .
C34C C33C C38C 121.3(5) .
N4C C33C C38C 109.3(5) .
C33C C34C C35C 116.7(5) .
C33C C34C H34C 121.7 .
C35C C34C H34C 121.7 .
C36C C35C C34C 121.8(6) .
C36C C35C H35C 119.1 .
C34C C35C H35C 119.1 .
C37C C36C C35C 121.7(6) .
C37C C36C H36C 119.2 .
C35C C36C H36C 119.2 .
C36C C37C C38C 117.6(6) .
C36C C37C H37C 121.2 .
C38C C37C H37C 121.2 .
C37C C38C C33C 120.9(5) .
C37C C38C C39C 133.0(5) .
C33C C38C C39C 106.1(5) .
C44C C39C C40C 118.9(5) .
C44C C39C C38C 107.7(5) .
C40C C39C C38C 133.4(6) .
C41C C40C C39C 118.2(6) .
C41C C40C H40C 120.9 .
C39C C40C H40C 120.9 .
C42C C41C C40C 121.1(6) .
C42C C41C H41C 119.5 .
C40C C41C H41C 119.5 .
C43C C42C C41C 122.1(6) .
C43C C42C H42C 119.0 .
C41C C42C H42C 119.0 .
C42C C43C C44C 117.0(6) .
C42C C43C H43C 121.5 .
C44C C43C H43C 121.5 .
C43C C44C C39C 122.7(5) .
C43C C44C N4C 128.6(5) .
C39C C44C N4C 108.6(5) .
C56C N5C C45C 109.4(10) .
C56C N5C C5C 130.0(10) .
C45C N5C C5C 120.4(9) .
C50C C45C C46C 123.1(12) .
C50C C45C N5C 109.5(13) .
C46C C45C N5C 127.3(11) .
C45C C46C C47C 118.9(14) .
C45C C46C H46C 120.5 .
C47C C46C H46C 120.5 .
C48C C47C C46C 116.7(17) .
C48C C47C H47C 121.6 .
C46C C47C H47C 121.6 .
C47C C48C C49C 126.9(15) .
C47C C48C H48C 116.6 .
C49C C48C H48C 116.6 .
C50C C49C C48C 112.9(14) .
C50C C49C H49C 123.6 .
C48C C49C H49C 123.6 .
C45C C50C C49C 121.5(15) .
C45C C50C C51C 105.6(11) .
C49C C50C C51C 132.9(13) .
C52C C51C C56C 122.9(15) .
C52C C51C C50C 127.7(13) .
C56C C51C C50C 109.3(11) .
C51C C52C C53C 110.2(13) .
C51C C52C H52C 124.9 .
C53C C52C H52C 124.9 .
C54C C53C C52C 127.3(14) .
C54C C53C H53C 116.3 .
C52C C53C H53C 116.3 .
C53C C54C C55C 118.9(15) .
C53C C54C H54C 120.6 .
C55C C54C H54C 120.6 .
C56C C55C C54C 115.5(13) .
C56C C55C H55C 122.2 .
C54C C55C H55C 122.2 .
C55C C56C N5C 128.7(11) .
C55C C56C C51C 125.0(13) .
N5C C56C C51C 106.0(13) .
C56E N5E C45E 107.8(7) .
C56E N5E C5C 123.3(6) .
C45E N5E C5C 126.6(7) .
C50E C45E C46E 123.6(9) .
C50E C45E N5E 109.9(9) .
C46E C45E N5E 126.5(7) .
C45E C46E C47E 115.7(8) .
C45E C46E H46E 122.1 .
C47E C46E H46E 122.1 .
C48E C47E C46E 119.1(9) .
C48E C47E H47E 120.4 .
C46E C47E H47E 120.4 .
C47E C48E C49E 126.9(9) .
C47E C48E H48E 116.5 .
C49E C48E H48E 116.5 .
C50E C49E C48E 111.3(9) .
C50E C49E H49E 124.4 .
C48E C49E H49E 124.4 .
C45E C50E C49E 123.4(10) .
C45E C50E C51E 107.2(8) .
C49E C50E C51E 129.4(9) .
C52E C51E C56E 119.4(11) .
C52E C51E C50E 133.8(9) .
C56E C51E C50E 106.8(7) .
C51E C52E C53E 117.2(9) .
C51E C52E H52E 121.4 .
C53E C52E H52E 121.4 .
C54E C53E C52E 120.7(9) .
C54E C53E H53E 119.7 .
C52E C53E H53E 119.7 .
C53E C54E C55E 122.1(11) .
C53E C54E H54E 118.9 .
C55E C54E H54E 118.9 .
C56E C55E C54E 116.4(10) .
C56E C55E H55E 121.8 .
C54E C55E H55E 121.8 .
C55E C56E N5E 127.7(7) .
C55E C56E C51E 124.0(9) .
N5E C56E C51E 108.2(9) .
C11S C10S C11S 47(3) 2_656
C9S C10S C11S 86.1(17) 2_656
C10S C11S C11S 103(3) 2_656
C10S C11S C10S 133(3) 2_656
N5S C9S C10S 177(4) .
N7S C12S C13S 171(2) .
C12S C13S H13E 109.5 .
C12S C13S H13F 109.5 .
H13E C13S H13F 109.5 .
C12S C13S H13G 109.5 .
H13E C13S H13G 109.5 .
H13F C13S H13G 109.5 .
N3S C5S C6S 173.6(19) .
C5S C6S H6SA 109.5 .
C5S C6S H6SB 109.5 .
H6SA C6S H6SB 109.5 .
C5S C6S H6SC 109.5 .
H6SA C6S H6SC 109.5 .
H6SB C6S H6SC 109.5 .
N1S C1S C2S 176.9(7) .
C1S C2S H2SA 109.5 .
C1S C2S H2SB 109.5 .
H2SA C2S H2SB 109.5 .
C1S C2S H2SC 109.5 .
H2SA C2S H2SC 109.5 .
H2SB C2S H2SC 109.5 .
N4S C7S C8S 179(2) .
C7S C8S H8SA 109.5 .
C7S C8S H8SB 109.5 .
H8SA C8S H8SB 109.5 .
C7S C8S H8SC 109.5 .
H8SA C8S H8SC 109.5 .
H8SB C8S H8SC 109.5 .
N2S C3S C4S 178.5(7) .
C3S C4S H4SA 109.5 .
C3S C4S H4SB 109.5 .
H4SA C4S H4SB 109.5 .
C3S C4S H4SC 109.5 .
H4SA C4S H4SC 109.5 .
H4SB C4S H4SC 109.5 .

loop_
_geom_bond_atom_site_label_1
_geom_bond_atom_site_label_2
_geom_bond_distance
_geom_bond_site_symmetry_2
N1A C1A 1.400(5) .
N1A C9A 1.411(5) .
N1A C20A 1.414(6) .
N2A C7A 1.146(5) .
N3A C32A 1.411(5) .
N3A C3A 1.414(5) .
N3A C21A 1.415(5) .
N4A C44A 1.401(5) .
N4A C33A 1.404(5) .
N4A C4A 1.416(5) .
N5A C56A 1.403(5) .
N5A C45A 1.406(5) .
N5A C5A 1.423(5) .
N6A C8A 1.147(5) .
C1A C6A 1.398(6) .
C1A C2A 1.399(6) .
C2A C3A 1.388(6) .
C2A C7A 1.448(6) .
C3A C4A 1.414(6) .
C4A C5A 1.393(6) .
C5A C6A 1.390(6) .
C6A C8A 1.452(6) .
C9A C10A 1.392(6) .
C9A C14A 1.400(6) .
C10A C11A 1.371(6) .
C10A H10A 0.9500 .
C11A C12A 1.384(6) .
C11A H11A 0.9500 .
C12A C13A 1.388(6) .
C12A H12A 0.9500 .
C13A C14A 1.388(6) .
C13A H13A 0.9500 .
C14A C15A 1.456(6) .
C15A C20A 1.398(6) .
C15A C16A 1.400(6) .
C16A C17A 1.380(6) .
C16A H16A 0.9500 .
C17A C18A 1.385(7) .
C17A H17A 0.9500 .
C18A C19A 1.376(6) .
C18A H18A 0.9500 .
C19A C20A 1.389(6) .
C19A H19A 0.9500 .
C21A C22A 1.386(6) .
C21A C26A 1.394(6) .
C22A C23A 1.389(6) .
C22A H22A 0.9500 .
C23A C24A 1.402(6) .
C23A H23A 0.9500 .
C24A C25A 1.366(6) .
C24A H24A 0.9500 .
C25A C26A 1.394(6) .
C25A H25A 0.9500 .
C26A C27A 1.447(6) .
C27A C28A 1.389(6) .
C27A C32A 1.399(6) .
C28A C29A 1.382(6) .
C28A H28A 0.9500 .
C29A C30A 1.385(6) .
C29A H29A 0.9500 .
C30A C31A 1.382(6) .
C30A H30A 0.9500 .
C31A C32A 1.381(6) .
C31A H31A 0.9500 .
C33A C34A 1.392(6) .
C33A C38A 1.393(6) .
C34A C35A 1.375(6) .
C34A H34A 0.9500 .
C35A C36A 1.395(6) .
C35A H35A 0.9500 .
C36A C37A 1.378(6) .
C36A H36A 0.9500 .
C37A C38A 1.394(6) .
C37A H37A 0.9500 .
C38A C39A 1.452(6) .
C39A C40A 1.396(6) .
C39A C44A 1.398(6) .
C40A C41A 1.388(6) .
C40A H40A 0.9500 .
C41A C42A 1.383(6) .
C41A H41A 0.9500 .
C42A C43A 1.379(6) .
C42A H42A 0.9500 .
C43A C44A 1.386(6) .
C43A H43A 0.9500 .
C45A C46A 1.386(6) .
C45A C50A 1.402(6) .
C46A C47A 1.383(6) .
C46A H46A 0.9500 .
C47A C48A 1.393(6) .
C47A H47A 0.9500 .
C48A C49A 1.363(6) .
C48A H48A 0.9500 .
C49A C50A 1.394(6) .
C49A H49A 0.9500 .
C50A C51A 1.440(6) .
C51A C52A 1.400(6) .
C51A C56A 1.406(6) .
C52A C53A 1.379(6) .
C52A H52A 0.9500 .
C53A C54A 1.391(6) .
C53A H53A 0.9500 .
C54A C55A 1.395(6) .
C54A H54A 0.9500 .
C55A C56A 1.380(6) .
C55A H55A 0.9500 .
N2B C7B 1.142(7) .
N3B C3B 1.412(7) .
N3B C21B 1.421(8) .
N3B C32B 1.425(7) .
N4B C44B 1.402(7) .
N4B C4B 1.406(7) .
N4B C33B 1.415(7) .
N5B C56B 1.417(7) .
N5B C5B 1.418(7) .
N5B C45B 1.419(7) .
N6B C8B 1.142(7) .
C1B C2B 1.378(8) .
C1B C6B 1.385(8) .
C1B N1B 1.429(8) .
C1B N1D 1.490(10) .
C2B C3B 1.396(8) .
C2B C7B 1.456(9) .
C3B C4B 1.392(7) .
C4B C5B 1.405(7) .
C5B C6B 1.384(8) .
C6B C8B 1.463(9) .
C21B C22B 1.378(8) .
C21B C26B 1.435(8) .
C22B C23B 1.391(8) .
C22B H22B 0.9500 .
C23B C24B 1.398(9) .
C23B H23B 0.9500 .
C24B C25B 1.350(9) .
C24B H24B 0.9500 .
C25B C26B 1.388(9) .
C25B H25B 0.9500 .
C26B C27B 1.424(9) .
C27B C32B 1.400(8) .
C27B C28B 1.412(9) .
C28B C29B 1.389(9) .
C28B H28B 0.9500 .
C29B C30B 1.390(9) .
C29B H29B 0.9500 .
C30B C31B 1.397(8) .
C30B H30B 0.9500 .
C31B C32B 1.377(8) .
C31B H31B 0.9500 .
C33B C34B 1.388(7) .
C33B C38B 1.394(7) .
C34B C35B 1.387(8) .
C34B H34B 0.9500 .
C35B C36B 1.396(8) .
C35B H35B 0.9500 .
C36B C37B 1.386(8) .
C36B H36B 0.9500 .
C37B C38B 1.391(8) .
C37B H37B 0.9500 .
C38B C39B 1.432(8) .
C39B C40B 1.389(7) .
C39B C44B 1.401(8) .
C40B C41B 1.371(8) .
C40B H40B 0.9500 .
C41B C42B 1.372(9) .
C41B H41B 0.9500 .
C42B C43B 1.393(8) .
C42B H42B 0.9500 .
C43B C44B 1.385(8) .
C43B H43B 0.9500 .
C45B C46B 1.381(8) .
C45B C50B 1.416(8) .
C46B C47B 1.387(8) .
C46B H46B 0.9500 .
C47B C48B 1.405(8) .
C47B H47B 0.9500 .
C48B C49B 1.376(8) .
C48B H48B 0.9500 .
C49B C50B 1.391(8) .
C49B H49B 0.9500 .
C50B C51B 1.446(8) .
C51B C52B 1.399(8) .
C51B C56B 1.416(8) .
C52B C53B 1.400(9) .
C52B H52B 0.9500 .
C53B C54B 1.387(9) .
C53B H53B 0.9500 .
C54B C55B 1.381(8) .
C54B H54B 0.9500 .
C55B C56B 1.386(8) .
C55B H55B 0.9500 .
N1D C20D 1.404(16) .
N1D C9D 1.441(15) .
C9D C10D 1.378(17) .
C9D C14D 1.401(15) .
C10D C11D 1.381(14) .
C10D H10D 0.9500 .
C11D C12D 1.378(16) .
C11D H11D 0.9500 .
C12D C13D 1.40(2) .
C12D H12D 0.9500 .
C13D C14D 1.403(15) .
C13D H13D 0.9500 .
C14D C15D 1.444(18) .
C15D C16D 1.395(16) .
C15D C20D 1.430(14) .
C16D C17D 1.38(2) .
C16D H16D 0.9500 .
C17D C18D 1.442(16) .
C17D H17D 0.9500 .
C18D C19D 1.389(15) .
C18D H18D 0.9500 .
C19D C20D 1.418(17) .
C19D H19D 0.9500 .
N1B C20B 1.379(13) .
N1B C9B 1.437(12) .
C9B C10B 1.367(14) .
C9B C14B 1.386(12) .
C10B C11B 1.383(12) .
C10B H10B 0.9500 .
C11B C12B 1.390(13) .
C11B H11B 0.9500 .
C12B C13B 1.401(17) .
C12B H12B 0.9500 .
C13B C14B 1.393(13) .
C13B H13B 0.9500 .
C14B C15B 1.449(16) .
C15B C16B 1.392(13) .
C15B C20B 1.422(11) .
C16B C17B 1.393(17) .
C16B H16B 0.9500 .
C17B C18B 1.411(13) .
C17B H17B 0.9500 .
C18B C19B 1.386(12) .
C18B H18B 0.9500 .
C19B C20B 1.413(14) .
C19B H19B 0.9500 .
N1C C1C 1.405(6) .
N1C C20C 1.406(6) .
N1C C9C 1.413(6) .
N2C C7C 1.141(6) .
N3C C3C 1.403(6) .
N3C C21C 1.410(6) .
N3C C32C 1.416(6) .
N4C C4C 1.403(6) .
N4C C33C 1.405(6) .
N4C C44C 1.406(6) .
N6C C8C 1.151(6) .
C1C C2C 1.390(6) .
C1C C6C 1.398(6) .
C2C C3C 1.399(6) .
C2C C7C 1.443(7) .
C3C C4C 1.411(6) .
C4C C5C 1.392(6) .
C5C C6C 1.387(6) .
C5C N5E 1.427(7) .
C5C N5C 1.460(10) .
C6C C8C 1.437(7) .
C9C C14C 1.374(6) .
C9C C10C 1.396(6) .
C10C C11C 1.380(6) .
C10C H10C 0.9500 .
C11C C12C 1.390(6) .
C11C H11C 0.9500 .
C12C C13C 1.382(6) .
C12C H12C 0.9500 .
C13C C14C 1.400(6) .
C13C H13C 0.9500 .
C14C C15C 1.463(6) .
C15C C16C 1.380(6) .
C15C C20C 1.397(6) .
C16C C17C 1.394(7) .
C16C H16C 0.9500 .
C17C C18C 1.387(7) .
C17C H17C 0.9500 .
C18C C19C 1.381(6) .
C18C H18C 0.9500 .
C19C C20C 1.387(6) .
C19C H19C 0.9500 .
C21C C22C 1.384(6) .
C21C C26C 1.401(6) .
C22C C23C 1.382(6) .
C22C H22C 0.9500 .
C23C C24C 1.385(7) .
C23C H23C 0.9500 .
C24C C25C 1.363(7) .
C24C H24C 0.9500 .
C25C C26C 1.385(7) .
C25C H25C 0.9500 .
C26C C27C 1.439(7) .
C27C C28C 1.390(7) .
C27C C32C 1.409(7) .
C28C C29C 1.363(7) .
C28C H28C 0.9500 .
C29C C30C 1.392(8) .
C29C H29C 0.9500 .
C30C C31C 1.396(7) .
C30C H30C 0.9500 .
C31C C32C 1.381(7) .
C31C H31C 0.9500 .
C33C C34C 1.394(6) .
C33C C38C 1.405(7) .
C34C C35C 1.394(7) .
C34C H34C 0.9500 .
C35C C36C 1.386(7) .
C35C H35C 0.9500 .
C36C C37C 1.375(7) .
C36C H36C 0.9500 .
C37C C38C 1.393(7) .
C37C H37C 0.9500 .
C38C C39C 1.462(7) .
C39C C44C 1.399(7) .
C39C C40C 1.402(7) .
C40C C41C 1.395(7) .
C40C H40C 0.9500 .
C41C C42C 1.378(7) .
C41C H41C 0.9500 .
C42C C43C 1.376(7) .
C42C H42C 0.9500 .
C43C C44C 1.388(6) .
C43C H43C 0.9500 .
N5C C56C 1.397(13) .
N5C C45C 1.405(13) .
C45C C50C 1.366(14) .
C45C C46C 1.373(14) .
C46C C47C 1.405(14) .
C46C H46C 0.9500 .
C47C C48C 1.325(18) .
C47C H47C 0.9500 .
C48C C49C 1.463(18) .
C48C H48C 0.9500 .
C49C C50C 1.376(14) .
C49C H49C 0.9500 .
C50C C51C 1.458(16) .
C51C C52C 1.374(14) .
C51C C56C 1.397(14) .
C52C C53C 1.476(18) .
C52C H52C 0.9500 .
C53C C54C 1.338(17) .
C53C H53C 0.9500 .
C54C C55C 1.420(12) .
C54C H54C 0.9500 .
C55C C56C 1.353(16) .
C55C H55C 0.9500 .
N5E C56E 1.397(9) .
N5E C45E 1.405(9) .
C45E C50E 1.358(10) .
C45E C46E 1.396(12) .
C46E C47E 1.402(9) .
C46E H46E 0.9500 .
C47E C48E 1.355(13) .
C47E H47E 0.9500 .
C48E C49E 1.431(13) .
C48E H48E 0.9500 .
C49E C50E 1.395(10) .
C49E H49E 0.9500 .
C50E C51E 1.456(12) .
C51E C52E 1.364(11) .
C51E C56E 1.402(10) .
C52E C53E 1.460(14) .
C52E H52E 0.9500 .
C53E C54E 1.342(13) .
C53E H53E 0.9500 .
C54E C55E 1.402(10) .
C54E H54E 0.9500 .
C55E C56E 1.360(13) .
C55E H55E 0.9500 .
N5S C9S 1.15(2) .
C10S C11S 1.029(18) .
C10S C9S 1.504(18) .
C10S C11S 1.99(3) 2_656
C11S C11S 1.49(7) 2_656
N7S C12S 1.16(2) .
C12S C13S 1.45(2) .
C13S H13E 0.9800 .
C13S H13F 0.9800 .
C13S H13G 0.9800 .
N3S C5S 1.088(17) .
C5S C6S 1.548(17) .
C6S H6SA 0.9800 .
C6S H6SB 0.9800 .
C6S H6SC 0.9800 .
N1S C1S 1.101(6) .
C1S C2S 1.474(7) .
C2S H2SA 0.9800 .
C2S H2SB 0.9800 .
C2S H2SC 0.9800 .
N4S C7S 1.10(2) .
C7S C8S 1.241(17) .
C8S H8SA 0.9800 .
C8S H8SB 0.9800 .
C8S H8SC 0.9800 .
N2S C3S 1.095(6) .
C3S C4S 1.505(8) .
C4S H4SA 0.9799 .
C4S H4SB 0.9800 .
C4S H4SC 0.9796 .

loop_
_platon_squeeze_void_nr
_platon_squeeze_void_average_x
_platon_squeeze_void_average_y
_platon_squeeze_void_average_z
_platon_squeeze_void_volume
_platon_squeeze_void_count_electrons
_platon_squeeze_void_content
1 0.159 0.643 0.205 267 31 'disordered MeCN'
2 0.659 0.143 0.205 267 31 'disordered MeCN'
3 0.341 0.143 0.295 264 32 'disordered MeCN'
4 0.841 0.643 0.295 264 32 'disordered MeCN'
5 0.422 0.972 0.242 13 0 ' '
6 0.922 0.472 0.242 13 0 ' '
7 0.078 0.472 0.258 13 0 ' '
8 0.471 0.898 0.240 7 0 ' '
9 0.578 0.972 0.258 13 0 ' '
10 0.971 0.398 0.240 7 0 ' '
11 0.029 0.398 0.260 7 0 ' '
12 0.529 0.898 0.260 7 0 ' '
13 0.159 0.357 0.705 266 31 'disordered MeCN'
14 0.659 0.857 0.705 266 31 'disordered MeCN'
15 0.341 0.857 0.795 264 32 'disordered MeCN'
16 0.841 0.357 0.795 264 32 'disordered MeCN'
17 0.422 0.028 0.742 13 0 ' '
18 0.922 0.528 0.742 13 0 ' '
19 0.078 0.528 0.758 13 0 ' '
20 0.471 0.102 0.740 7 0 ' '
21 0.578 0.028 0.758 13 0 ' '
22 0.971 0.602 0.740 7 0 ' '
23 0.029 0.602 0.760 7 0 ' '
24 0.529 0.102 0.760 7 0 ' '
